data_1558402
loop_
_publ_author_name
'Falaise, Cl\'ement'
'Ivanov, Anton A.'
'Molard, Yann'
'Amela Cortes, Maria'
'Shestopalov, Michael A.'
'Haouas, Mohamed'
'Cadot, Emmanuel'
'Cordier, St\'ephane'

_publ_section_title
;
 From supramolecular to solid state chemistry: crystal engineering of
 luminescent materials by trapping molecular clusters in an
 aluminium-based host matrix
;
_journal_issue 9
_journal_name_full 'Materials Horizons'
_journal_page_first 2399
_journal_page_last 2406
_journal_paper_doi 10.1039/D0MH00637H
_journal_volume 7
_journal_year 2020
_chemical_formula_moiety 'Cl6 I8 Mo6, 2(Cl), C96 H112 Na4.5 O92.5, 14.5(O)'
_chemical_formula_sum 'C96 H112 Cl8 I8 Mo6 Na4.5 O107'
_chemical_formula_weight 4955.74
_space_group_crystal_system monoclinic
_space_group_IT_number 4
_space_group_name_Hall 'P 2yb'
_space_group_name_H-M_alt 'P 1 21 1'
_atom_sites_solution_hydrogens geom
_atom_sites_solution_primary dual
_audit_creation_date 2020-03-01
_audit_creation_method
;
Olex2 1.2
(compiled 2018.05.29 svn.r3508 for OlexSys, GUI svn.r5506)
;
_audit_update_record
;
2020-03-02 deposited with the CCDC.	2020-06-22 downloaded from the CCDC.
;
_cell_angle_alpha 90
_cell_angle_beta 93.728(2)
_cell_angle_gamma 90
_cell_formula_units_Z 2
_cell_length_a 15.8187(9)
_cell_length_b 32.856(2)
_cell_length_c 17.4013(11)
_cell_measurement_reflns_used 5401
_cell_measurement_temperature 200(2)
_cell_measurement_theta_max 25.2
_cell_measurement_theta_min 1.8
_cell_volume 9025.0(9)
_computing_molecular_graphics 'Olex2 (Dolomanov et al., 2009)'
_computing_publication_material 'Olex2 (Dolomanov et al., 2009)'
_computing_structure_refinement 'ShelXL (Sheldrick, 2015)'
_computing_structure_solution 'ShelXT (Sheldrick, 2015)'
_diffrn_ambient_temperature 200(2)
_diffrn_measured_fraction_theta_full 0.999
_diffrn_measured_fraction_theta_max 0.999
_diffrn_measurement_device_type 'bruker D8 Advance'
_diffrn_radiation_type MoK\a
_diffrn_radiation_wavelength 0.71073
_diffrn_reflns_av_R_equivalents 0.0717
_diffrn_reflns_av_unetI/netI 0.0620
_diffrn_reflns_Laue_measured_fraction_full 0.999
_diffrn_reflns_Laue_measured_fraction_max 0.999
_diffrn_reflns_limit_h_max 14
_diffrn_reflns_limit_h_min -20
_diffrn_reflns_limit_k_max 42
_diffrn_reflns_limit_k_min -42
_diffrn_reflns_limit_l_max 22
_diffrn_reflns_limit_l_min -22
_diffrn_reflns_number 238942
_diffrn_reflns_point_group_measured_fraction_full 0.999
_diffrn_reflns_point_group_measured_fraction_max 0.998
_diffrn_reflns_theta_full 25.242
_diffrn_reflns_theta_max 27.142
_diffrn_reflns_theta_min 1.799
_exptl_absorpt_coefficient_mu 2.004
_exptl_absorpt_correction_T_max 0.942
_exptl_absorpt_correction_T_min 0.690
_exptl_absorpt_correction_type empirical
_exptl_absorpt_process_details SADABS
_exptl_crystal_colour 'clear orange'
_exptl_crystal_colour_lustre clear
_exptl_crystal_colour_primary orange
_exptl_crystal_density_diffrn 1.824
_exptl_crystal_description plate
_exptl_crystal_F_000 4811
_exptl_crystal_size_max 0.2
_exptl_crystal_size_mid 0.16
_exptl_crystal_size_min 0.03
_refine_diff_density_max 2.438
_refine_diff_density_min -1.169
_refine_diff_density_rms 0.201
_refine_ls_abs_structure_details
;
 Flack x determined using 12466 quotients [(I+)-(I-)]/[(I+)+(I-)]
 (Parsons, Flack and Wagner, Acta Cryst. B69 (2013) 249-259).
;
_refine_ls_abs_structure_Flack -0.013(5)
_refine_ls_extinction_method none
_refine_ls_goodness_of_fit_ref 1.034
_refine_ls_hydrogen_treatment constr
_refine_ls_matrix_type full
_refine_ls_number_parameters 1984
_refine_ls_number_reflns 39940
_refine_ls_number_restraints 19
_refine_ls_restrained_S_all 1.034
_refine_ls_R_factor_all 0.0755
_refine_ls_R_factor_gt 0.0484
_refine_ls_shift/su_max 0.001
_refine_ls_shift/su_mean 0.000
_refine_ls_structure_factor_coef Fsqd
_refine_ls_weighting_details 'w=1/[\s^2^(Fo^2^)+(0.0716P)^2^+32.5819P] where P=(Fo^2^+2Fc^2^)/3'
_refine_ls_weighting_scheme calc
_refine_ls_wR_factor_gt 0.1230
_refine_ls_wR_factor_ref 0.1423
_reflns_Friedel_coverage 0.964
_reflns_Friedel_fraction_full 0.999
_reflns_Friedel_fraction_max 0.997
_reflns_number_gt 30546
_reflns_number_total 39940
_reflns_threshold_expression 'I > 2\s(I)'
_cod_data_source_file d0mh00637h2.cif
_cod_data_source_block import
_cod_depositor_comments
;Adding full bibliography for 1558402--1558407.cif.

 Adding full bibliography for 1558402--1558407.cif.
;
_cod_original_formula_sum 'C96 H112 Cl8 I8 Mo6 Na4.50 O107'
_cod_database_code 1558402
_shelx_shelxl_version_number 2018/3
_shelx_space_group_comment
;
The symmetry employed for this shelxl refinement is uniquely defined
by the following loop, which should always be used as a source of
symmetry information in preference to the above space-group names.
They are only intended as comments.
;
_shelx_estimated_absorpt_t_max 0.942
_shelx_estimated_absorpt_t_min 0.690
_olex2_refinement_description
;
1. Fixed Uiso
 At 1.2 times of:
  All C(H) groups, All C(H,H) groups
2. Uiso/Uaniso restraints and constraints
Uanis(C36) \\sim Ueq: with sigma of 0.01 and sigma for terminal atoms of 0.02
Uanis(O27) \\sim Ueq: with sigma of 0.01 and sigma for terminal atoms of 0.02
Uanis(O25) \\sim Ueq: with sigma of 0.01 and sigma for terminal atoms of 0.02
3. Others
 Fixed Sof: Cl7(0.5) Cl8(0.5) Na3(0.5) Na4(0.5) Na5(0.5) O7W(0.5) O94(0.5)
 O6W(0.5) O25W(0.5) O8W(0.5) O103(0.5) O104(0.5) O22W(0.5) O17W(0.5) O107(0.5)
 O4W(0.5) O5W(0.5) O9W(0.5) O15W(0.5) O31W(0.5) O23W(0.5) O3W(0.5) O20W(0.25)
 O21W(0.25)
4.a Ternary CH refined with riding coordinates:
 C33(H33), C29(H29), C63(H63), C45(H45), C39(H39), C15(H15), C96(H96),
 C82(H82), C94(H94), C14(H14), C54(H54), C91(H91), C95(H95), C25(H25), C43(H43),
  C38(H38), C76(H76), C22(H22), C9(H9), C74(H74), C66(H66), C47(H47), C79(H79),
 C93(H93), C85(H85), C7(H7), C81(H81), C8(H8), C53(H53), C50(H50), C41(H41),
 C75(H75), C21(H21), C23(H23), C2(H2), C52(H52), C32(H32), C62(H62), C57(H57),
 C34(H34), C59(H59), C35(H35), C83(H83), C27(H27), C28(H28), C78(H78), C51(H51),
  C10(H10), C73(H73), C44(H44), C46(H46), C13(H13), C16(H16), C69(H69),
 C11(H11), C90(H90), C89(H89), C60(H60), C88(H88), C3(H3), C58(H58), C4(H4),
 C37(H37), C87(H87), C20(H20), C40(H40), C31(H31), C68(H68), C56(H56), C26(H26),
  C1(H1), C64(H64), C19(H19), C61(H61), C17(H17), C86(H86), C67(H67), C5(H5),
 C77(H77), C70(H70)
4.b Secondary CH2 refined with riding coordinates:
 C48(H48A,H48B), C12(H12A,H12B), C71(H71A,H71B), C18(H18A,H18B), C65(H65A,
 H65B), C92(H92A,H92B), C55(H55A,H55B), C80(H80A,H80B), C42(H42A,H42B),
 C30(H30A,H30B), C24(H24A,H24B), C49(H49A,H49B), C6(H6A,H6B), C72(H72A,H72B),
 C36(H36A,H36B), C84(H84A,H84B)
;
_olex2_submission_special_instructions 'No special instructions were received'

loop_
_space_group_symop_operation_xyz
'x, y, z'
'-x, y+1/2, -z'

loop_
_atom_site_label
_atom_site_type_symbol
_atom_site_fract_x
_atom_site_fract_y
_atom_site_fract_z
_atom_site_U_iso_or_equiv
_atom_site_adp_type
_atom_site_occupancy
_atom_site_site_symmetry_order
_atom_site_calc_flag
_atom_site_refinement_flags_posn
_atom_site_refinement_flags_adp
_atom_site_refinement_flags_occupancy
_atom_site_disorder_assembly
_atom_site_disorder_group
Mo1 Mo 0.35172(7) 0.48314(3) 0.17050(6) 0.0168(2) Uani 1 1 d . . . . .
I1 I 0.45953(5) 0.44331(3) 0.27878(5) 0.02211(18) Uani 1 1 d . . . . .
Mo2 Mo 0.18477(7) 0.46918(3) 0.16060(6) 0.0184(2) Uani 1 1 d . . . . .
I2 I 0.31707(6) 0.34622(2) 0.24921(5) 0.02524(19) Uani 1 1 d . . . . .
Mo3 Mo 0.38073(7) 0.40406(3) 0.15173(6) 0.0166(2) Uani 1 1 d . . . . .
Mo4 Mo 0.27958(7) 0.44394(3) 0.04901(6) 0.0168(2) Uani 1 1 d . . . . .
I3 I 0.11302(5) 0.41471(3) 0.26022(5) 0.0257(2) Uani 1 1 d . . . . .
Mo5 Mo 0.28598(7) 0.42935(3) 0.26379(6) 0.0165(2) Uani 1 1 d . . . . .
I4 I 0.25496(6) 0.51180(3) 0.28735(5) 0.02524(19) Uani 1 1 d . . . . .
I5 I 0.45265(5) 0.45917(3) 0.05343(5) 0.02298(18) Uani 1 1 d . . . . .
Mo6 Mo 0.21352(7) 0.39025(3) 0.14292(6) 0.0179(2) Uani 1 1 d . . . . .
I6 I 0.10659(5) 0.42973(3) 0.03328(5) 0.0266(2) Uani 1 1 d . . . . .
I7 I 0.30862(5) 0.36140(3) 0.02546(5) 0.02437(19) Uani 1 1 d . . . . .
I8 I 0.25010(6) 0.52708(3) 0.06350(5) 0.0266(2) Uani 1 1 d . . . . .
Cl1 Cl 0.2767(2) 0.45324(11) -0.09026(18) 0.0276(7) Uani 1 1 d . . . . .
Cl2 Cl 0.2910(2) 0.42028(11) 0.40315(18) 0.0276(7) Uani 1 1 d . . . . .
Cl3 Cl 0.0548(2) 0.50973(13) 0.1651(2) 0.0385(9) Uani 1 1 d . . . . .
Cl4 Cl 0.4431(2) 0.54271(11) 0.1906(2) 0.0335(8) Uani 1 1 d . . . . .
Cl5 Cl 0.1199(3) 0.33192(12) 0.1270(2) 0.0412(9) Uani 1 1 d . . . . .
Cl6 Cl 0.5108(2) 0.36333(11) 0.1446(2) 0.0353(8) Uani 1 1 d . . . . .
Cl7 Cl 0.4342(6) 0.7678(3) 0.3148(5) 0.055(2) Uani 0.5 1 d . . P . .
Cl8 Cl 0.8354(6) 0.6194(2) -0.2294(5) 0.0461(19) Uani 0.5 1 d . . P . .
Cl9 Cl 0.5609(4) 0.5786(2) 0.6769(3) 0.0776(18) Uani 1 1 d . . . . .
Na1 Na 0.2429(4) 0.60277(19) 0.5842(3) 0.0370(14) Uani 1 1 d . . . . .
Na3 Na -0.1183(6) 0.3103(3) 0.6947(5) 0.021(2) Uani 0.5 1 d . . P . .
Na4 Na 0.3384(9) 0.2755(5) -0.2723(7) 0.049(3) Uani 0.5 1 d . . P . .
Na5 Na 0.5532(10) 0.6995(5) 0.4865(9) 0.062(4) Uani 0.5 1 d . . P . .
Na6 Na 0.2566(3) 0.43517(15) -0.3468(3) 0.0227(11) Uani 1 1 d . . . . .
O12 O 0.3832(5) 0.4315(3) 0.5793(5) 0.0232(19) Uani 1 1 d . . . . .
O2AA O 0.1398(5) 0.6209(3) -0.0870(5) 0.024(2) Uani 1 1 d . . . . .
O15 O 0.4628(5) 0.5531(3) 0.4418(5) 0.0228(19) Uani 1 1 d . . . . .
O31 O 0.3674(5) 0.4549(3) -0.2570(5) 0.0241(19) Uani 1 1 d . . . . .
O13 O 0.3423(5) 0.5131(3) 0.5260(5) 0.0236(19) Uani 1 1 d . . . . .
O63 O 0.2196(5) 0.3862(3) 0.5572(5) 0.025(2) Uani 1 1 d . . . . .
O20 O 0.4401(6) 0.6362(3) 0.2414(5) 0.0218(19) Uani 1 1 d . . . . .
O44 O 0.1907(5) 0.4767(3) -0.2565(5) 0.0212(18) Uani 1 1 d . . . . .
O49 O 0.2130(5) 0.3885(3) -0.2443(5) 0.026(2) Uani 1 1 d . . . . .
O34 O 0.5917(5) 0.4483(3) -0.1917(5) 0.0225(19) Uani 1 1 d . . . . .
O70 O 0.1560(6) 0.5565(3) 0.5049(5) 0.025(2) Uani 1 1 d . . . . .
O4 O 0.4347(5) 0.2388(3) 0.2962(5) 0.024(2) Uani 1 1 d . . . . .
O21 O 0.5199(5) 0.6714(3) 0.1565(5) 0.0236(19) Uani 1 1 d . . . . .
O65 O 0.0029(6) 0.3558(3) 0.4959(6) 0.031(2) Uani 1 1 d . . . . .
O5 O 0.5498(5) 0.2996(3) 0.3434(5) 0.0230(19) Uani 1 1 d . . . . .
O16 O 0.2969(6) 0.6372(3) 0.3306(5) 0.030(2) Uani 1 1 d . . . . .
O29 O 0.3419(5) 0.5349(3) -0.1968(5) 0.0241(19) Uani 1 1 d . . . . .
O17 O 0.3151(5) 0.5924(3) 0.4700(5) 0.027(2) Uani 1 1 d . . . . .
O38 O 0.5586(5) 0.2692(3) 0.0977(5) 0.0212(18) Uani 1 1 d . . . . .
O33 O 0.5248(5) 0.3522(2) -0.1058(5) 0.0188(18) Uani 1 1 d . . . . .
O79 O -0.0753(5) 0.5958(3) -0.0386(5) 0.0233(19) Uani 1 1 d . . . . .
O43 O 0.0333(5) 0.5560(2) -0.0813(5) 0.0188(17) Uani 1 1 d . . . . .
O30 O 0.3277(6) 0.6128(3) -0.1209(5) 0.028(2) Uani 1 1 d . . . . .
O28 O 0.4823(5) 0.4868(3) -0.1468(5) 0.0217(19) Uani 1 1 d . . . . .
O76 O 0.0199(5) 0.6090(3) 0.1583(5) 0.026(2) Uani 1 1 d . . . . .
O3 O 0.4501(6) 0.2101(3) 0.1388(5) 0.030(2) Uani 1 1 d . . . . .
O48 O 0.0015(6) 0.3227(3) -0.1902(6) 0.028(2) Uani 1 1 d . . . . .
O51 O 0.1057(5) 0.2992(3) -0.0989(5) 0.0225(19) Uani 1 1 d . . . . .
O61 O 0.1149(5) 0.2887(3) 0.3682(5) 0.0226(19) Uani 1 1 d . . . . .
O7 O 0.4017(5) 0.3526(3) 0.5174(5) 0.024(2) Uani 1 1 d . . . . .
O64 O 0.0790(5) 0.4152(3) 0.4729(5) 0.0221(18) Uani 1 1 d . . . . .
O22 O 0.4500(5) 0.6039(2) -0.0044(5) 0.0189(18) Uani 1 1 d . . . . .
O23 O 0.2983(5) 0.6446(3) 0.0277(5) 0.0241(19) Uani 1 1 d . . . . .
O24 O 0.2930(5) 0.6719(3) 0.1835(5) 0.028(2) Uani 1 1 d . . . . .
O77 O 0.1328(5) 0.6521(3) 0.0715(5) 0.0221(19) Uani 1 1 d . . . . .
O26 O 0.5539(5) 0.5906(3) -0.0909(5) 0.0241(19) Uani 1 1 d . . . . .
O60 O 0.0403(5) 0.2320(3) 0.3192(5) 0.027(2) Uani 1 1 d . . . . .
O42 O 0.1723(5) 0.5512(3) -0.1747(5) 0.0231(19) Uani 1 1 d . . . . .
O8 O 0.6402(5) 0.3263(3) 0.4429(5) 0.026(2) Uani 1 1 d . . . . .
O69 O 0.1913(5) 0.4733(3) 0.5432(5) 0.0229(19) Uani 1 1 d . . . . .
O53 O 0.2601(6) 0.2570(3) -0.0715(6) 0.036(2) Uani 1 1 d . . . . .
O74 O -0.0825(5) 0.6154(3) 0.2490(6) 0.030(2) Uani 1 1 d . . . . .
O39 O 0.4087(5) 0.2929(3) -0.1468(5) 0.026(2) Uani 1 1 d . . . . .
O73 O 0.1288(6) 0.6606(3) 0.2412(5) 0.027(2) Uani 1 1 d . . . . .
O36 O 0.6325(5) 0.3035(3) -0.0878(5) 0.0212(18) Uani 1 1 d . . . . .
O72 O 0.1485(6) 0.6082(3) 0.3757(5) 0.029(2) Uani 1 1 d . . . . .
O18 O 0.5344(6) 0.6144(3) 0.4345(6) 0.033(2) Uani 1 1 d . . . . .
O45 O -0.0359(5) 0.4755(3) -0.2199(5) 0.026(2) Uani 1 1 d . . . . .
O6 O 0.4345(6) 0.2753(3) 0.4458(6) 0.033(2) Uani 1 1 d . . . . .
O46 O 0.0737(5) 0.4299(3) -0.1852(5) 0.0209(18) Uani 1 1 d . . . . .
O54 O 0.2726(6) 0.2090(3) 0.0662(5) 0.034(2) Uani 1 1 d . . . . .
O62 O 0.2468(6) 0.3127(3) 0.4764(6) 0.030(2) Uani 1 1 d . . . . .
O11 O 0.5919(5) 0.4708(3) 0.5362(5) 0.0249(19) Uani 1 1 d . . . . .
O58 O 0.2753(6) 0.2234(3) 0.2270(6) 0.038(3) Uani 1 1 d . . . . .
O71 O 0.0329(6) 0.5457(3) 0.3854(5) 0.025(2) Uani 1 1 d . . . . .
O11W O 0.3586(6) 0.5609(3) 0.6527(6) 0.037(2) Uiso 1 1 d . . . . .
O10 O 0.5134(5) 0.4157(3) 0.4833(5) 0.0243(19) Uani 1 1 d . . . . .
O68 O -0.0507(5) 0.5087(3) 0.4652(5) 0.027(2) Uani 1 1 d . . . . .
O55 O 0.0439(5) 0.2149(3) 0.0252(5) 0.026(2) Uani 1 1 d . . . . .
O32 O 0.3816(5) 0.3707(3) -0.2056(5) 0.027(2) Uani 1 1 d . . . . .
O1 O 0.6615(5) 0.2485(3) 0.1909(5) 0.025(2) Uani 1 1 d . . . . .
O50 O 0.2281(6) 0.3032(3) -0.2075(6) 0.030(2) Uani 1 1 d . . . . .
O56 O 0.1302(6) 0.2380(3) 0.1308(5) 0.028(2) Uani 1 1 d . . . . .
O59 O 0.2642(6) 0.2454(3) 0.3835(6) 0.037(3) Uani 1 1 d . . . . .
O9 O 0.7297(6) 0.3884(3) 0.5274(6) 0.040(3) Uani 1 1 d . . . . .
O41 O -0.1620(7) 0.5304(4) -0.2084(7) 0.056(3) Uani 1 1 d . . . . .
O37 O 0.7436(6) 0.2500(3) -0.0049(6) 0.036(2) Uani 1 1 d . . . . .
O14 O 0.7191(6) 0.5061(4) 0.4532(6) 0.044(3) Uani 1 1 d . . . . .
O35 O 0.7059(7) 0.3829(3) -0.1972(7) 0.048(3) Uani 1 1 d . . . . .
O78 O -0.1871(7) 0.6198(3) 0.0707(8) 0.056(4) Uani 1 1 d . . . . .
O57 O -0.1094(7) 0.2451(4) 0.2137(8) 0.062(4) Uani 1 1 d . . . . .
O52 O -0.0642(6) 0.2272(3) -0.1103(6) 0.031(2) Uani 1 1 d . . . . .
O47 O -0.1069(8) 0.3807(4) -0.2660(8) 0.062(4) Uani 1 1 d . . . . .
O27 O 0.6959(9) 0.5447(6) -0.0375(12) 0.103(6) Uani 1 1 d . U . . .
O2 O 0.7649(9) 0.2575(6) 0.3253(10) 0.090(5) Uani 1 1 d . . . . .
O66 O -0.0818(10) 0.2850(5) 0.4605(10) 0.081(5) Uani 1 1 d . . . . .
O19 O 0.6129(13) 0.6762(7) 0.3604(9) 0.130(9) Uani 1 1 d . . . . .
O25 O 0.6735(12) 0.6261(8) 0.1399(14) 0.133(8) Uani 1 1 d . U . . .
O80 O 0.2071(6) 0.6954(3) -0.1073(6) 0.034(2) Uiso 1 1 d . . . . .
O29W O 0.2261(7) 0.7454(3) 0.1561(6) 0.044(3) Uiso 1 1 d . . . . .
O40 O 0.5798(5) 0.7477(3) 0.0067(5) 0.025(2) Uiso 1 1 d . . . . .
O18W O 0.2820(7) 0.6619(4) -0.2399(7) 0.048(3) Uiso 1 1 d . . . . .
O12W O 0.1615(7) 0.6040(4) 0.6955(7) 0.049(3) Uiso 1 1 d . . . . .
O27W O 0.9355(8) 0.5282(4) 0.6457(7) 0.055(3) Uiso 1 1 d . . . . .
O14W O 0.1522(9) 0.6527(4) 0.5161(8) 0.069(4) Uiso 1 1 d . . . . .
O28W O 0.7358(8) 0.5093(4) 0.6586(8) 0.066(4) Uiso 1 1 d . . . . .
O75 O -0.1776(8) 0.5927(5) 0.3702(8) 0.068(4) Uani 1 1 d . . . . .
O26W O 0.8280(9) 0.5832(4) 0.5250(8) 0.069(4) Uiso 1 1 d . . . . .
O30W O 0.7430(9) 0.4248(4) -0.3254(8) 0.069(4) Uiso 1 1 d . . . . .
O7W O 0.0039(11) 0.3054(5) 0.6256(10) 0.025(4) Uiso 0.5 1 d . . P . .
O13W O 0.3393(9) 0.6618(4) 0.6143(8) 0.064(4) Uiso 1 1 d . . . . .
O16W O 0.5134(9) 0.6694(5) 0.6153(9) 0.074(4) Uiso 1 1 d . . . . .
O94 O 0.4273(10) 0.3296(5) -0.3309(10) 0.021(4) Uiso 0.5 1 d . . P . .
O24W O 0.7093(11) 0.4809(6) 0.2970(11) 0.099(5) Uiso 1 1 d . . . . .
O6W O -0.2586(10) 0.3091(5) 0.7472(9) 0.019(4) Uiso 0.5 1 d . . P . .
O25W O 0.6781(13) 0.4002(7) 0.2551(12) 0.040(5) Uiso 0.5 1 d . . P . .
O1W O 0.3677(10) 0.1472(5) 0.2033(9) 0.081(4) Uiso 1 1 d . . . . .
O8W O -0.1956(11) 0.3149(5) 0.5653(10) 0.026(4) Uiso 0.5 1 d . . P . .
O10W O -0.0213(10) 0.6162(5) 0.6658(9) 0.077(4) Uiso 1 1 d . . . . .
O2W O 0.7470(12) 0.2311(6) 0.4777(11) 0.104(6) Uiso 1 1 d . . . . .
O102 O 0.7218(13) 0.6195(7) 0.6194(12) 0.113(6) Uiso 1 1 d . . . . .
O103 O -0.0780(14) 0.3261(7) 0.1598(14) 0.049(6) Uiso 0.5 1 d . . P . .
O104 O 0.2572(15) 0.2678(7) -0.3787(14) 0.050(6) Uiso 0.5 1 d . . P . .
O22W O 0.8622(16) 0.3806(8) 0.2679(15) 0.061(7) Uiso 0.5 1 d . . P . .
O17W O 0.6994(15) 0.6833(8) 0.5211(14) 0.052(6) Uiso 0.5 1 d . . P . .
O107 O 0.3417(15) 0.2199(8) -0.2174(14) 0.052(6) Uiso 0.5 1 d . . P . .
O4W O 0.0488(15) 0.2203(7) 0.5916(14) 0.048(6) Uiso 0.5 1 d . . P . .
O5W O -0.1253(16) 0.2375(8) 0.6852(15) 0.059(7) Uiso 0.5 1 d . . P . .
O9W O -0.0446(15) 0.6551(8) 0.5242(14) 0.052(6) Uiso 0.5 1 d . . P . .
O15W O 0.424(2) 0.7166(10) 0.4474(19) 0.080(9) Uiso 0.5 1 d . . P . .
O31W O 0.6408(17) 0.5398(8) 0.1863(16) 0.061(7) Uiso 0.5 1 d . . P . .
O23W O 0.8913(17) 0.4626(9) 0.2501(16) 0.067(7) Uiso 0.5 1 d . . P . .
O3W O 0.165(2) 0.1854(12) 0.609(2) 0.098(11) Uiso 0.5 1 d . . P . .
O20W O 0.860(3) 0.4622(17) 0.045(3) 0.061(13) Uiso 0.25 1 d . . P . .
O21W O 0.784(3) 0.4342(16) 0.062(3) 0.058(13) Uiso 0.25 1 d . . P . .
O67 O -0.1281(6) 0.4415(3) 0.5240(7) 0.043(3) Uani 1 1 d . . . . .
C33 C 0.4008(8) 0.5478(4) -0.1359(7) 0.021(3) Uani 1 1 d . . . . .
H33 H 0.382282 0.538219 -0.086305 0.025 Uiso 1 1 calc R . . . .
C29 C 0.5240(8) 0.6362(4) 0.1061(8) 0.022(3) Uani 1 1 d . . . . .
H29 H 0.518057 0.611533 0.136800 0.026 Uiso 1 1 calc R . . . .
C63 C 0.1206(8) 0.2082(4) 0.0709(8) 0.024(3) Uani 1 1 d . . . . .
H63 H 0.121566 0.180736 0.092695 0.029 Uiso 1 1 calc R . . . .
C45 C 0.4802(7) 0.2786(4) -0.0222(7) 0.020(3) Uani 1 1 d . . . . .
H45 H 0.460567 0.304589 -0.002384 0.024 Uiso 1 1 calc R . . . .
C39 C 0.4412(7) 0.4019(4) -0.1781(7) 0.016(2) Uani 1 1 d . . . . .
H39 H 0.422261 0.413638 -0.130361 0.020 Uiso 1 1 calc R . . . .
C15 C 0.4449(7) 0.4615(4) 0.5670(6) 0.020(2) Uani 1 1 d . . . . .
H15 H 0.455532 0.476188 0.615717 0.024 Uiso 1 1 calc R . . . .
C96 C 0.1556(8) 0.3682(4) -0.1973(8) 0.021(3) Uani 1 1 d . . . . .
H96 H 0.175359 0.370679 -0.142952 0.026 Uiso 1 1 calc R . . . .
C82 C 0.1228(8) 0.4845(4) 0.4914(7) 0.018(3) Uani 1 1 d . . . . .
H82 H 0.141616 0.484586 0.438888 0.022 Uiso 1 1 calc R . . . .
C94 C 0.0818(8) 0.6198(4) 0.0391(7) 0.019(3) Uani 1 1 d . . . . .
H94 H 0.111764 0.593993 0.048569 0.023 Uiso 1 1 calc R . . . .
C14 C 0.4180(8) 0.4930(4) 0.5060(7) 0.021(3) Uani 1 1 d . . . . .
H14 H 0.406815 0.479089 0.456557 0.026 Uiso 1 1 calc R . . . .
C54 C 0.0444(7) 0.4594(4) -0.2377(7) 0.021(3) Uani 1 1 d . . . . .
H54 H 0.037889 0.446779 -0.288800 0.025 Uiso 1 1 calc R . . . .
C91 C -0.0573(7) 0.5858(4) 0.0420(7) 0.019(3) Uani 1 1 d . . . . .
H91 H -0.027922 0.559533 0.046091 0.023 Uiso 1 1 calc R . . . .
C95 C -0.0027(7) 0.5950(4) -0.0821(7) 0.019(2) Uani 1 1 d . . . . .
H95 H -0.018952 0.602810 -0.135420 0.022 Uiso 1 1 calc R . . . .
C25 C 0.4448(7) 0.6723(4) 0.1980(7) 0.021(3) Uani 1 1 d . . . . .
H25 H 0.445321 0.696117 0.231952 0.025 Uiso 1 1 calc R . . . .
C43 C 0.5524(8) 0.3131(4) -0.1267(8) 0.021(3) Uani 1 1 d . . . . .
H43 H 0.558934 0.312762 -0.182276 0.025 Uiso 1 1 calc R . . . .
C38 C 0.4462(7) 0.4351(3) -0.2377(7) 0.019(2) Uani 1 1 d . . . . .
H38 H 0.464820 0.422473 -0.284796 0.022 Uiso 1 1 calc R . . . .
C76 C 0.1527(8) 0.3597(4) 0.5337(7) 0.022(3) Uani 1 1 d . . . . .
H76 H 0.147325 0.339919 0.575204 0.027 Uiso 1 1 calc R . . . .
C22 C 0.4501(7) 0.6370(4) 0.3230(7) 0.021(3) Uani 1 1 d . . . . .
H22 H 0.451997 0.665437 0.340315 0.025 Uiso 1 1 calc R . . . .
C9 C 0.4690(7) 0.3469(4) 0.4656(7) 0.020(3) Uani 1 1 d . . . . .
H9 H 0.447740 0.353514 0.412927 0.024 Uiso 1 1 calc R . . . .
C74 C 0.0960(8) 0.3089(4) 0.4380(7) 0.021(3) Uani 1 1 d . . . . .
H74 H 0.087906 0.288756 0.478410 0.025 Uiso 1 1 calc R . . . .
C66 C 0.1250(8) 0.2249(4) 0.2063(7) 0.023(3) Uani 1 1 d . . . . .
H66 H 0.124237 0.195093 0.208370 0.028 Uiso 1 1 calc R . . . .
C47 C 0.6309(8) 0.3005(4) -0.0051(8) 0.023(3) Uani 1 1 d . . . . .
H47 H 0.615701 0.326994 0.015942 0.027 Uiso 1 1 calc R . . . .
C79 C -0.0249(8) 0.4680(4) 0.4436(8) 0.025(3) Uani 1 1 d . . . . .
H79 H -0.008581 0.468421 0.390200 0.031 Uiso 1 1 calc R . . . .
C93 C 0.0643(7) 0.6252(3) -0.0476(7) 0.019(3) Uani 1 1 d . . . . .
H93 H 0.042642 0.652874 -0.056832 0.023 Uiso 1 1 calc R . . . .
C85 C -0.0628(8) 0.5778(5) 0.2900(8) 0.030(3) Uani 1 1 d . . . . .
H85 H -0.044225 0.557780 0.252954 0.036 Uiso 1 1 calc R . . . .
C7 C 0.5757(8) 0.2968(4) 0.4221(7) 0.026(3) Uani 1 1 d . . . . .
H7 H 0.598497 0.269467 0.432702 0.031 Uiso 1 1 calc R . . . .
C81 C 0.0904(7) 0.5265(4) 0.5108(7) 0.020(3) Uani 1 1 d . . . . .
H81 H 0.075299 0.525980 0.564521 0.024 Uiso 1 1 calc R . . . .
C8 C 0.4999(8) 0.3032(4) 0.4686(7) 0.021(3) Uani 1 1 d . . . . .
H8 H 0.517747 0.297240 0.522353 0.026 Uiso 1 1 calc R . . . .
C53 C 0.1103(7) 0.4937(4) -0.2408(8) 0.022(3) Uani 1 1 d . . . . .
H53 H 0.092468 0.511993 -0.283316 0.027 Uiso 1 1 calc R . . . .
C50 C -0.0361(8) 0.4987(4) -0.1502(8) 0.025(3) Uani 1 1 d . . . . .
H50 H -0.018437 0.481001 -0.106707 0.029 Uiso 1 1 calc R . . . .
C41 C 0.5918(8) 0.4162(4) -0.1354(8) 0.024(3) Uani 1 1 d . . . . .
H41 H 0.575011 0.427436 -0.086570 0.029 Uiso 1 1 calc R . . . .
C75 C 0.1717(8) 0.3356(4) 0.4611(8) 0.026(3) Uani 1 1 d . . . . .
H75 H 0.180541 0.354785 0.419267 0.031 Uiso 1 1 calc R . . . .
C21 C 0.3736(8) 0.6169(4) 0.3520(7) 0.021(3) Uani 1 1 d . . . . .
H21 H 0.370066 0.589269 0.331062 0.026 Uiso 1 1 calc R . . . .
C23 C 0.5308(8) 0.6162(4) 0.3513(8) 0.026(3) Uani 1 1 d . . . . .
H23 H 0.530351 0.588334 0.331028 0.031 Uiso 1 1 calc R . . . .
C2 C 0.5205(8) 0.2213(4) 0.1889(7) 0.022(3) Uani 1 1 d . . . . .
H2 H 0.540374 0.197185 0.217862 0.027 Uiso 1 1 calc R . . . .
C52 C 0.1144(7) 0.5180(4) -0.1675(7) 0.019(3) Uani 1 1 d . . . . .
H52 H 0.134476 0.500592 -0.124365 0.022 Uiso 1 1 calc R . . . .
C32 C 0.4773(8) 0.6091(4) -0.0799(7) 0.021(3) Uani 1 1 d . . . . .
H32 H 0.484592 0.638362 -0.088162 0.025 Uiso 1 1 calc R . . . .
C62 C 0.1955(8) 0.2143(4) 0.0201(8) 0.026(3) Uani 1 1 d . . . . .
H62 H 0.192538 0.193045 -0.019433 0.031 Uiso 1 1 calc R . . . .
C57 C 0.0694(7) 0.3882(3) -0.2108(8) 0.020(3) Uani 1 1 d . . . . .
H57 H 0.051955 0.387342 -0.265879 0.024 Uiso 1 1 calc R . . . .
C34 C 0.4869(7) 0.5313(3) -0.1485(7) 0.018(2) Uani 1 1 d . . . . .
H34 H 0.504805 0.540351 -0.198517 0.022 Uiso 1 1 calc R . . . .
C59 C 0.0805(8) 0.3019(4) -0.1786(7) 0.021(3) Uani 1 1 d . . . . .
H59 H 0.074087 0.274273 -0.199496 0.025 Uiso 1 1 calc R . . . .
C35 C 0.5493(8) 0.5469(4) -0.0840(9) 0.031(3) Uani 1 1 d . . . . .
H35 H 0.532749 0.538526 -0.032997 0.037 Uiso 1 1 calc R . . . .
C83 C 0.0111(7) 0.5389(4) 0.4613(7) 0.019(3) Uani 1 1 d . . . . .
H83 H -0.011009 0.564269 0.481708 0.023 Uiso 1 1 calc R . . . .
C27 C 0.3667(7) 0.6399(4) 0.0829(7) 0.018(3) Uani 1 1 d . . . . .
H27 H 0.359082 0.613991 0.109456 0.022 Uiso 1 1 calc R . . . .
C28 C 0.4518(7) 0.6382(4) 0.0464(7) 0.019(3) Uani 1 1 d . . . . .
H28 H 0.457848 0.662983 0.015794 0.023 Uiso 1 1 calc R . . . .
C78 C 0.0513(7) 0.4544(4) 0.4963(7) 0.020(3) Uani 1 1 d . . . . .
H78 H 0.034708 0.452963 0.549583 0.024 Uiso 1 1 calc R . . . .
C48 C 0.7211(8) 0.2895(4) 0.0237(9) 0.029(3) Uani 1 1 d . . . . .
H48A H 0.760149 0.309834 0.006401 0.035 Uiso 1 1 calc R . . . .
H48B H 0.725499 0.289316 0.079589 0.035 Uiso 1 1 calc R . . . .
C51 C 0.0267(8) 0.5344(4) -0.1531(7) 0.019(2) Uani 1 1 d . . . . .
H51 H 0.007933 0.553028 -0.194722 0.023 Uiso 1 1 calc R . . . .
C10 C 0.5415(8) 0.3746(4) 0.4891(7) 0.022(3) Uani 1 1 d . . . . .
H10 H 0.561956 0.368734 0.542305 0.026 Uiso 1 1 calc R . . . .
C73 C 0.0161(8) 0.3348(4) 0.4248(8) 0.028(3) Uani 1 1 d . . . . .
H73 H 0.024462 0.354786 0.384112 0.034 Uiso 1 1 calc R . . . .
C44 C 0.4866(8) 0.2822(4) -0.1086(7) 0.021(3) Uani 1 1 d . . . . .
H44 H 0.503931 0.255682 -0.128214 0.025 Uiso 1 1 calc R . . . .
C46 C 0.5671(7) 0.2690(4) 0.0160(7) 0.020(3) Uani 1 1 d . . . . .
H46 H 0.585337 0.242024 -0.000157 0.024 Uiso 1 1 calc R . . . .
C13 C 0.5281(8) 0.4419(4) 0.5481(7) 0.025(3) Uani 1 1 d . . . . .
H13 H 0.547656 0.424973 0.592170 0.030 Uiso 1 1 calc R . . . .
C16 C 0.4903(8) 0.5227(4) 0.4990(7) 0.021(3) Uani 1 1 d . . . . .
H16 H 0.502994 0.536143 0.548679 0.025 Uiso 1 1 calc R . . . .
C69 C 0.1113(8) 0.2461(4) 0.3669(8) 0.023(3) Uani 1 1 d . . . . .
H69 H 0.105738 0.236257 0.419539 0.027 Uiso 1 1 calc R . . . .
C11 C 0.6135(8) 0.3681(4) 0.4351(8) 0.028(3) Uani 1 1 d . . . . .
H11 H 0.591707 0.372959 0.381914 0.034 Uiso 1 1 calc R . . . .
C90 C -0.0010(8) 0.6186(4) 0.0785(7) 0.024(3) Uani 1 1 d . . . . .
H90 H -0.029384 0.645067 0.074028 0.028 Uiso 1 1 calc R . . . .
C89 C -0.0132(8) 0.6337(4) 0.2147(7) 0.023(3) Uani 1 1 d . . . . .
H89 H -0.031925 0.659539 0.191097 0.027 Uiso 1 1 calc R . . . .
C60 C 0.1084(7) 0.2593(4) -0.0640(7) 0.019(3) Uani 1 1 d . . . . .
H60 H 0.103412 0.238542 -0.104518 0.023 Uiso 1 1 calc R . . . .
C88 C 0.0590(8) 0.6422(4) 0.2746(7) 0.025(3) Uani 1 1 d . . . . .
H88 H 0.038393 0.660920 0.312951 0.030 Uiso 1 1 calc R . . . .
C3 C 0.4958(7) 0.2541(4) 0.2460(7) 0.023(3) Uani 1 1 d . . . . .
H3 H 0.471872 0.277552 0.217489 0.027 Uiso 1 1 calc R . . . .
C58 C 0.1486(8) 0.3236(4) -0.2197(8) 0.024(3) Uani 1 1 d . . . . .
H58 H 0.132479 0.322508 -0.275011 0.029 Uiso 1 1 calc R . . . .
C4 C 0.5752(8) 0.2673(4) 0.2937(7) 0.022(3) Uani 1 1 d . . . . .
H4 H 0.596283 0.244313 0.325433 0.027 Uiso 1 1 calc R . . . .
C37 C 0.5133(7) 0.4667(4) -0.2108(7) 0.020(3) Uani 1 1 d . . . . .
H37 H 0.519851 0.486475 -0.252165 0.025 Uiso 1 1 calc R . . . .
C87 C 0.0844(8) 0.6016(4) 0.3157(8) 0.022(3) Uani 1 1 d . . . . .
H87 H 0.104999 0.582300 0.278217 0.026 Uiso 1 1 calc R . . . .
C20 C 0.3816(8) 0.6140(4) 0.4394(7) 0.024(3) Uani 1 1 d . . . . .
H20 H 0.381928 0.641645 0.460438 0.029 Uiso 1 1 calc R . . . .
C40 C 0.5285(7) 0.3835(4) -0.1625(7) 0.020(3) Uani 1 1 d . . . . .
H40 H 0.546669 0.371494 -0.210280 0.024 Uiso 1 1 calc R . . . .
C31 C 0.4058(8) 0.5948(3) -0.1362(7) 0.019(2) Uani 1 1 d . . . . .
H31 H 0.419476 0.603284 -0.187911 0.023 Uiso 1 1 calc R . . . .
C68 C 0.1930(9) 0.2297(5) 0.3382(8) 0.034(3) Uani 1 1 d . . . . .
H68 H 0.192796 0.199991 0.342798 0.040 Uiso 1 1 calc R . . . .
C56 C 0.0045(8) 0.3660(4) -0.1659(9) 0.028(3) Uani 1 1 d . . . . .
H56 H 0.019770 0.367885 -0.110498 0.033 Uiso 1 1 calc R . . . .
C12 C 0.6904(9) 0.3930(5) 0.4515(10) 0.042(4) Uani 1 1 d . . . . .
H12A H 0.731362 0.385944 0.414550 0.050 Uiso 1 1 calc R . . . .
H12B H 0.675670 0.421401 0.443688 0.050 Uiso 1 1 calc R . . . .
C71 C -0.0361(8) 0.2235(6) 0.1979(9) 0.048(5) Uani 1 1 d . . . . .
H71A H -0.030075 0.223407 0.142817 0.057 Uiso 1 1 calc R . . . .
H71B H -0.041456 0.195533 0.214665 0.057 Uiso 1 1 calc R . . . .
C18 C 0.6429(8) 0.5275(5) 0.4691(9) 0.035(3) Uani 1 1 d . . . . .
H18A H 0.629584 0.546993 0.428320 0.042 Uiso 1 1 calc R . . . .
H18B H 0.652500 0.542462 0.516912 0.042 Uiso 1 1 calc R . . . .
C65 C -0.0511(8) 0.2573(4) -0.0504(8) 0.027(3) Uani 1 1 d . . . . .
H65A H -0.092692 0.253489 -0.012423 0.033 Uiso 1 1 calc R . . . .
H65B H -0.059220 0.284297 -0.072326 0.033 Uiso 1 1 calc R . . . .
C92 C -0.1428(9) 0.5822(5) 0.0766(9) 0.036(4) Uani 1 1 d . . . . .
H92A H -0.176145 0.561182 0.049859 0.043 Uiso 1 1 calc R . . . .
H92B H -0.134531 0.574460 0.130357 0.043 Uiso 1 1 calc R . . . .
C26 C 0.3678(7) 0.6733(4) 0.1423(7) 0.022(3) Uani 1 1 d . . . . .
H26 H 0.367977 0.699385 0.114922 0.026 Uiso 1 1 calc R . . . .
C1 C 0.5917(8) 0.2366(3) 0.1420(7) 0.018(2) Uani 1 1 d . . . . .
H1 H 0.608991 0.214844 0.107751 0.022 Uiso 1 1 calc R . . . .
C64 C 0.0370(7) 0.2543(4) -0.0114(8) 0.022(3) Uani 1 1 d . . . . .
H64 H 0.042916 0.275210 0.028695 0.026 Uiso 1 1 calc R . . . .
C19 C 0.4659(8) 0.5939(4) 0.4642(7) 0.024(3) Uani 1 1 d . . . . .
H19 H 0.473084 0.594951 0.520527 0.029 Uiso 1 1 calc R . . . .
C55 C -0.0849(10) 0.3810(5) -0.1834(11) 0.046(4) Uani 1 1 d . . . . .
H55A H -0.123987 0.363774 -0.157620 0.055 Uiso 1 1 calc R . . . .
H55B H -0.090032 0.408471 -0.163829 0.055 Uiso 1 1 calc R . . . .
C80 C -0.1024(8) 0.4417(4) 0.4483(9) 0.032(3) Uani 1 1 d . . . . .
H80A H -0.147821 0.452026 0.413628 0.038 Uiso 1 1 calc R . . . .
H80B H -0.089709 0.414099 0.432763 0.038 Uiso 1 1 calc R . . . .
C61 C 0.1926(8) 0.2554(4) -0.0205(8) 0.026(3) Uani 1 1 d . . . . .
H61 H 0.199538 0.277240 0.017623 0.031 Uiso 1 1 calc R . . . .
C42 C 0.6833(9) 0.4010(5) -0.1248(10) 0.040(4) Uani 1 1 d . . . . .
H42A H 0.720931 0.423545 -0.110981 0.048 Uiso 1 1 calc R . . . .
H42B H 0.688375 0.380978 -0.083822 0.048 Uiso 1 1 calc R . . . .
C30 C 0.6104(8) 0.6362(5) 0.0749(8) 0.031(3) Uani 1 1 d . . . . .
H30A H 0.612832 0.616204 0.034175 0.037 Uiso 1 1 calc R . . . .
H30B H 0.622592 0.662792 0.053897 0.037 Uiso 1 1 calc R . . . .
C17 C 0.5695(8) 0.4998(5) 0.4755(8) 0.027(3) Uani 1 1 d . . . . .
H17 H 0.557014 0.485496 0.426703 0.033 Uiso 1 1 calc R . . . .
C86 C 0.0084(8) 0.5840(4) 0.3515(8) 0.027(3) Uani 1 1 d . . . . .
H86 H -0.010182 0.602442 0.391261 0.033 Uiso 1 1 calc R . . . .
C24 C 0.6082(10) 0.6365(6) 0.3301(10) 0.046(4) Uani 1 1 d . . . . .
H24A H 0.657192 0.621029 0.349727 0.055 Uiso 1 1 calc R . . . .
H24B H 0.608976 0.637663 0.274471 0.055 Uiso 1 1 calc R . . . .
C67 C 0.2004(8) 0.2410(4) 0.2533(9) 0.032(3) Uani 1 1 d . . . . .
H67 H 0.202929 0.270652 0.247991 0.039 Uiso 1 1 calc R . . . .
C49 C -0.1276(9) 0.5116(4) -0.1426(10) 0.037(4) Uani 1 1 d . . . . .
H49A H -0.161271 0.487848 -0.131910 0.044 Uiso 1 1 calc R . . . .
H49B H -0.130046 0.530168 -0.099485 0.044 Uiso 1 1 calc R . . . .
C5 C 0.6442(8) 0.2813(4) 0.2436(7) 0.024(3) Uani 1 1 d . . . . .
H5 H 0.623932 0.305048 0.213743 0.029 Uiso 1 1 calc R . . . .
C77 C 0.0682(9) 0.3826(4) 0.5233(8) 0.028(3) Uani 1 1 d . . . . .
H77 H 0.054030 0.393467 0.573324 0.033 Uiso 1 1 calc R . . . .
C6 C 0.7260(9) 0.2914(5) 0.2849(9) 0.039(4) Uani 1 1 d . . . . .
H6A H 0.764441 0.301616 0.248189 0.047 Uiso 1 1 calc R . . . .
H6B H 0.717041 0.313023 0.321500 0.047 Uiso 1 1 calc R . . . .
C72 C -0.0635(10) 0.3115(5) 0.4056(11) 0.046(4) Uani 1 1 d . . . . .
H72A H -0.110129 0.330565 0.397532 0.056 Uiso 1 1 calc R . . . .
H72B H -0.058021 0.296885 0.357810 0.056 Uiso 1 1 calc R . . . .
C36 C 0.6411(11) 0.5322(6) -0.0993(12) 0.058(5) Uani 1 1 d . U . . .
H36A H 0.642168 0.502749 -0.103891 0.070 Uiso 1 1 calc R . . . .
H36B H 0.658630 0.543838 -0.146898 0.070 Uiso 1 1 calc R . . . .
C84 C -0.1453(9) 0.5636(5) 0.3183(10) 0.044(4) Uani 1 1 d . . . . .
H84A H -0.186027 0.559685 0.274873 0.052 Uiso 1 1 calc R . . . .
H84B H -0.137024 0.537699 0.344422 0.052 Uiso 1 1 calc R . . . .
C70 C 0.0428(8) 0.2426(5) 0.2389(8) 0.031(3) Uani 1 1 d . . . . .
H70 H 0.041395 0.272218 0.232716 0.038 Uiso 1 1 calc R . . . .
Na0A Na 0.8311(4) 0.5112(2) 0.5496(4) 0.0440(15) Uiso 1 1 d . . . . .
O19W O 0.7430(9) 0.6200(5) -0.0768(9) 0.072(4) Uiso 1 1 d . . . . .

loop_
_atom_site_aniso_label
_atom_site_aniso_U_11
_atom_site_aniso_U_22
_atom_site_aniso_U_33
_atom_site_aniso_U_23
_atom_site_aniso_U_13
_atom_site_aniso_U_12
Mo1 0.0221(5) 0.0135(5) 0.0151(5) 0.0000(4) 0.0034(4) -0.0003(4)
I1 0.0224(4) 0.0247(4) 0.0190(4) 0.0004(3) -0.0008(3) -0.0025(3)
Mo2 0.0206(5) 0.0198(5) 0.0151(5) -0.0007(4) 0.0030(4) 0.0039(4)
I2 0.0336(5) 0.0169(4) 0.0248(5) 0.0042(3) -0.0011(4) -0.0017(4)
Mo3 0.0205(5) 0.0144(5) 0.0151(5) 0.0003(4) 0.0012(4) 0.0033(4)
Mo4 0.0198(5) 0.0180(5) 0.0128(5) 0.0008(4) 0.0026(4) 0.0033(4)
I3 0.0226(4) 0.0340(5) 0.0211(4) 0.0004(4) 0.0055(3) -0.0040(4)
Mo5 0.0204(5) 0.0167(5) 0.0126(5) 0.0001(4) 0.0020(4) -0.0014(4)
I4 0.0330(5) 0.0208(4) 0.0225(4) -0.0061(3) 0.0069(4) 0.0008(4)
I5 0.0226(4) 0.0275(4) 0.0195(4) 0.0027(3) 0.0064(3) 0.0010(3)
Mo6 0.0211(5) 0.0166(5) 0.0158(5) -0.0016(4) 0.0009(4) -0.0025(4)
I6 0.0214(4) 0.0379(5) 0.0199(4) -0.0016(4) -0.0019(3) 0.0025(4)
I7 0.0309(4) 0.0214(4) 0.0208(4) -0.0066(3) 0.0016(3) 0.0034(4)
I8 0.0350(5) 0.0204(4) 0.0247(5) 0.0058(4) 0.0049(4) 0.0076(4)
Cl1 0.0279(16) 0.040(2) 0.0151(15) 0.0035(14) 0.0042(12) 0.0061(14)
Cl2 0.0303(16) 0.037(2) 0.0151(15) 0.0020(14) 0.0011(12) -0.0096(15)
Cl3 0.038(2) 0.043(2) 0.036(2) -0.0005(17) 0.0070(16) 0.0194(18)
Cl4 0.044(2) 0.0210(17) 0.036(2) -0.0008(15) 0.0039(16) -0.0115(15)
Cl5 0.051(2) 0.0274(19) 0.045(2) -0.0060(17) 0.0043(18) -0.0115(17)
Cl6 0.0373(19) 0.0321(19) 0.037(2) -0.0016(16) 0.0020(16) 0.0167(16)
Cl7 0.076(6) 0.053(5) 0.034(4) 0.002(4) -0.002(4) -0.031(5)
Cl8 0.055(5) 0.031(4) 0.051(5) 0.003(3) -0.009(4) -0.012(4)
Cl9 0.074(3) 0.121(5) 0.038(3) 0.006(3) 0.004(2) -0.051(3)
Na1 0.042(3) 0.038(3) 0.032(3) -0.006(3) 0.013(3) -0.007(3)
Na3 0.027(5) 0.020(5) 0.016(5) 0.004(4) 0.003(4) -0.006(4)
Na4 0.060(8) 0.059(9) 0.028(7) -0.001(6) 0.007(6) 0.001(7)
Na5 0.064(9) 0.064(10) 0.059(9) -0.030(8) 0.005(7) -0.017(8)
Na6 0.023(2) 0.025(3) 0.019(2) -0.005(2) 0.002(2) -0.002(2)
O12 0.026(4) 0.022(5) 0.022(5) 0.005(4) 0.008(4) -0.003(4)
O2AA 0.022(4) 0.020(5) 0.032(5) -0.003(4) 0.012(4) -0.002(4)
O15 0.028(5) 0.025(5) 0.015(4) -0.002(4) -0.002(4) 0.004(4)
O31 0.024(4) 0.030(5) 0.018(4) 0.003(4) -0.004(3) 0.005(4)
O13 0.021(4) 0.019(4) 0.031(5) -0.001(4) 0.006(4) 0.006(4)
O63 0.027(5) 0.024(5) 0.023(5) -0.005(4) 0.002(4) -0.007(4)
O20 0.037(5) 0.018(4) 0.011(4) -0.001(3) 0.005(4) -0.003(4)
O44 0.020(4) 0.029(5) 0.015(4) -0.005(4) 0.006(3) 0.003(4)
O49 0.022(4) 0.026(5) 0.032(5) 0.006(4) 0.006(4) 0.001(4)
O34 0.018(4) 0.023(5) 0.027(5) 0.001(4) 0.004(3) 0.002(4)
O70 0.031(5) 0.020(5) 0.025(5) 0.001(4) 0.005(4) -0.009(4)
O4 0.018(4) 0.036(5) 0.019(5) 0.001(4) 0.005(3) -0.003(4)
O21 0.025(4) 0.021(5) 0.026(5) -0.001(4) 0.009(4) -0.005(4)
O65 0.024(5) 0.026(5) 0.046(6) -0.005(4) 0.017(4) -0.006(4)
O5 0.029(5) 0.018(4) 0.022(5) -0.005(4) 0.003(4) 0.009(4)
O16 0.024(5) 0.043(6) 0.026(5) 0.020(4) 0.012(4) 0.009(4)
O29 0.022(4) 0.027(5) 0.024(5) -0.004(4) 0.004(4) 0.001(4)
O17 0.023(5) 0.033(5) 0.025(5) 0.005(4) 0.009(4) -0.003(4)
O38 0.029(5) 0.018(4) 0.017(4) -0.005(3) 0.007(4) 0.007(4)
O33 0.023(4) 0.015(4) 0.020(4) 0.007(3) 0.008(3) 0.006(3)
O79 0.017(4) 0.032(5) 0.021(5) 0.004(4) 0.000(3) 0.006(4)
O43 0.027(4) 0.012(4) 0.018(4) -0.002(3) 0.002(3) 0.001(3)
O30 0.026(5) 0.028(5) 0.030(5) 0.000(4) 0.001(4) 0.011(4)
O28 0.019(4) 0.024(5) 0.023(5) -0.001(4) 0.002(4) 0.002(4)
O76 0.027(5) 0.026(5) 0.025(5) -0.001(4) 0.005(4) 0.006(4)
O3 0.029(5) 0.040(6) 0.020(5) -0.003(4) -0.004(4) 0.002(4)
O48 0.033(5) 0.011(4) 0.041(6) 0.000(4) -0.002(4) -0.004(4)
O51 0.030(5) 0.017(4) 0.020(5) -0.002(4) -0.003(4) -0.007(4)
O61 0.030(5) 0.018(4) 0.021(5) -0.008(4) 0.010(4) -0.007(4)
O7 0.022(4) 0.029(5) 0.021(5) -0.006(4) 0.009(4) 0.001(4)
O64 0.027(4) 0.019(4) 0.021(5) 0.000(4) 0.006(4) 0.001(4)
O22 0.025(4) 0.016(4) 0.016(4) 0.001(3) 0.009(3) -0.002(3)
O23 0.020(4) 0.032(5) 0.020(5) -0.004(4) -0.002(4) 0.008(4)
O24 0.020(4) 0.037(5) 0.029(5) 0.002(4) 0.013(4) -0.005(4)
O77 0.020(4) 0.028(5) 0.017(4) -0.001(4) -0.003(3) 0.000(4)
O26 0.025(4) 0.023(5) 0.025(5) -0.007(4) 0.008(4) -0.002(4)
O60 0.024(5) 0.028(5) 0.031(5) -0.003(4) 0.004(4) -0.006(4)
O42 0.020(4) 0.025(5) 0.024(5) 0.004(4) 0.004(4) -0.006(4)
O8 0.026(5) 0.024(5) 0.027(5) -0.006(4) 0.003(4) 0.003(4)
O69 0.025(5) 0.022(5) 0.022(5) 0.001(4) 0.002(4) -0.001(4)
O53 0.024(5) 0.055(7) 0.031(6) 0.007(5) 0.011(4) -0.004(5)
O74 0.015(4) 0.039(6) 0.038(6) 0.005(4) 0.005(4) 0.003(4)
O39 0.024(5) 0.031(5) 0.022(5) 0.005(4) -0.003(4) 0.001(4)
O73 0.029(5) 0.022(5) 0.032(5) 0.012(4) 0.012(4) 0.000(4)
O36 0.014(4) 0.027(5) 0.022(5) 0.006(4) 0.004(3) 0.003(3)
O72 0.030(5) 0.035(5) 0.020(5) 0.006(4) -0.003(4) -0.006(4)
O18 0.030(5) 0.038(6) 0.031(6) 0.008(4) -0.001(4) -0.010(4)
O45 0.020(4) 0.025(5) 0.033(5) -0.009(4) 0.004(4) 0.003(4)
O6 0.031(5) 0.031(5) 0.037(6) -0.010(4) -0.005(4) -0.011(4)
O46 0.028(4) 0.015(4) 0.020(4) 0.000(3) 0.001(3) 0.008(4)
O54 0.024(5) 0.054(7) 0.024(5) 0.007(5) 0.000(4) -0.006(4)
O62 0.030(5) 0.022(5) 0.037(6) -0.013(4) -0.002(4) 0.004(4)
O11 0.021(4) 0.026(5) 0.027(5) 0.000(4) -0.005(4) -0.004(4)
O58 0.019(5) 0.054(7) 0.040(6) -0.012(5) 0.007(4) 0.001(5)
O71 0.032(5) 0.021(5) 0.024(5) 0.007(4) 0.010(4) 0.003(4)
O10 0.034(5) 0.023(5) 0.016(4) -0.001(4) 0.001(4) 0.003(4)
O68 0.027(5) 0.026(5) 0.031(5) 0.007(4) 0.013(4) 0.002(4)
O55 0.021(4) 0.024(5) 0.031(5) 0.005(4) -0.003(4) -0.006(4)
O32 0.022(4) 0.024(5) 0.033(5) 0.004(4) -0.002(4) -0.002(4)
O1 0.018(4) 0.037(5) 0.022(5) -0.006(4) 0.004(4) 0.003(4)
O50 0.026(5) 0.026(5) 0.039(6) 0.007(4) 0.006(4) 0.010(4)
O56 0.028(5) 0.031(5) 0.025(5) -0.009(4) 0.011(4) -0.005(4)
O59 0.021(5) 0.049(6) 0.040(6) -0.028(5) -0.004(4) -0.001(4)
O9 0.032(5) 0.043(6) 0.045(6) -0.014(5) -0.001(5) -0.011(5)
O41 0.035(6) 0.073(9) 0.059(8) -0.005(7) -0.011(6) 0.007(6)
O37 0.026(5) 0.031(6) 0.052(7) 0.006(5) 0.000(4) 0.014(4)
O14 0.018(5) 0.067(8) 0.050(7) 0.003(6) 0.011(4) 0.001(5)
O35 0.034(6) 0.042(7) 0.071(8) 0.012(6) 0.021(6) 0.014(5)
O78 0.036(6) 0.040(7) 0.096(10) 0.021(6) 0.032(6) 0.020(5)
O57 0.037(6) 0.085(10) 0.063(9) -0.026(8) -0.004(6) 0.006(6)
O52 0.029(5) 0.029(5) 0.036(6) -0.004(4) -0.001(4) -0.001(4)
O47 0.054(7) 0.066(9) 0.064(9) -0.012(7) -0.009(6) 0.002(7)
O27 0.054(8) 0.095(12) 0.153(15) -0.037(11) -0.042(9) 0.010(8)
O2 0.061(9) 0.119(15) 0.087(12) 0.028(10) -0.020(8) -0.007(9)
O66 0.086(11) 0.073(10) 0.087(12) -0.018(9) 0.018(9) -0.014(9)
O19 0.144(17) 0.20(2) 0.050(9) 0.013(12) 0.013(10) -0.127(17)
O25 0.078(11) 0.185(19) 0.136(16) -0.025(15) 0.010(12) -0.007(12)
O75 0.040(7) 0.105(12) 0.065(9) 0.015(8) 0.029(6) 0.019(7)
O67 0.040(6) 0.036(6) 0.053(7) 0.004(5) 0.013(5) -0.012(5)
C33 0.023(6) 0.027(7) 0.013(6) 0.006(5) 0.002(5) -0.003(5)
C29 0.023(6) 0.016(6) 0.027(7) -0.009(5) 0.008(5) -0.008(5)
C63 0.025(6) 0.023(7) 0.026(7) -0.013(6) 0.005(5) -0.004(5)
C45 0.018(6) 0.020(6) 0.023(7) -0.003(5) -0.001(5) 0.000(5)
C39 0.015(5) 0.015(6) 0.018(6) -0.002(5) 0.001(5) 0.001(5)
C15 0.026(6) 0.025(6) 0.008(5) 0.000(5) 0.002(5) 0.000(5)
C96 0.024(6) 0.015(6) 0.025(7) 0.003(5) 0.001(5) -0.001(5)
C82 0.025(6) 0.019(6) 0.011(6) -0.003(5) 0.006(5) -0.006(5)
C94 0.023(6) 0.013(6) 0.021(7) 0.001(5) 0.006(5) 0.004(5)
C14 0.021(6) 0.021(7) 0.021(7) -0.002(5) 0.001(5) 0.004(5)
C54 0.024(6) 0.020(6) 0.020(6) -0.002(5) -0.001(5) 0.003(5)
C91 0.016(6) 0.023(6) 0.020(6) 0.000(5) 0.001(5) 0.000(5)
C95 0.017(6) 0.016(6) 0.023(6) -0.002(5) -0.002(5) 0.005(5)
C25 0.022(6) 0.020(6) 0.022(7) 0.003(5) 0.011(5) -0.001(5)
C43 0.023(6) 0.014(6) 0.025(7) 0.004(5) 0.002(5) 0.008(5)
C38 0.026(6) 0.014(6) 0.016(6) -0.005(5) 0.003(5) 0.005(5)
C76 0.028(6) 0.020(6) 0.018(6) -0.005(5) -0.004(5) -0.001(5)
C22 0.022(6) 0.026(7) 0.015(6) 0.001(5) 0.002(5) -0.009(5)
C9 0.017(6) 0.027(7) 0.015(6) -0.007(5) 0.004(5) 0.000(5)
C74 0.025(6) 0.020(6) 0.018(6) -0.005(5) 0.005(5) 0.003(5)
C66 0.020(6) 0.028(7) 0.021(7) -0.008(5) 0.003(5) -0.006(5)
C47 0.022(6) 0.021(7) 0.026(7) 0.000(5) 0.007(5) 0.005(5)
C79 0.024(6) 0.025(7) 0.028(7) -0.003(6) 0.001(5) -0.006(5)
C93 0.020(6) 0.009(5) 0.029(7) 0.003(5) 0.007(5) 0.007(5)
C85 0.019(6) 0.039(8) 0.032(8) 0.011(6) 0.002(6) -0.002(6)
C7 0.030(7) 0.023(7) 0.023(7) -0.003(5) -0.005(5) 0.004(6)
C81 0.022(6) 0.015(6) 0.025(7) -0.003(5) 0.010(5) -0.004(5)
C8 0.020(6) 0.022(6) 0.021(6) -0.003(5) -0.005(5) 0.001(5)
C53 0.016(6) 0.021(6) 0.030(7) -0.003(5) 0.004(5) -0.001(5)
C50 0.022(6) 0.023(7) 0.028(7) -0.003(6) -0.001(5) -0.002(5)
C41 0.023(6) 0.020(6) 0.030(7) 0.004(6) 0.007(5) 0.000(5)
C75 0.018(6) 0.034(8) 0.026(7) -0.003(6) -0.001(5) 0.000(5)
C21 0.027(7) 0.020(7) 0.018(6) 0.005(5) 0.011(5) -0.005(5)
C23 0.021(6) 0.030(7) 0.028(7) 0.011(6) 0.006(5) 0.004(5)
C2 0.026(6) 0.024(7) 0.018(6) -0.001(5) 0.007(5) 0.000(5)
C52 0.017(6) 0.018(6) 0.020(6) 0.001(5) -0.004(5) 0.000(5)
C32 0.031(7) 0.014(6) 0.017(6) -0.004(5) 0.005(5) -0.001(5)
C62 0.026(7) 0.025(7) 0.027(7) 0.000(6) 0.005(5) 0.004(5)
C57 0.015(6) 0.012(6) 0.032(7) -0.005(5) -0.002(5) -0.001(5)
C34 0.021(6) 0.011(6) 0.021(6) 0.000(5) 0.000(5) -0.001(5)
C59 0.026(6) 0.016(6) 0.019(6) -0.004(5) -0.005(5) -0.002(5)
C35 0.021(7) 0.029(8) 0.041(9) -0.005(6) -0.005(6) 0.001(6)
C83 0.015(5) 0.021(6) 0.022(6) 0.000(5) 0.006(5) -0.003(5)
C27 0.014(6) 0.023(7) 0.018(6) 0.004(5) 0.007(5) -0.002(5)
C28 0.024(6) 0.018(6) 0.017(6) 0.000(5) 0.006(5) 0.004(5)
C78 0.025(6) 0.016(6) 0.020(6) -0.002(5) 0.004(5) 0.005(5)
C48 0.018(6) 0.033(8) 0.037(8) 0.009(6) 0.004(6) -0.007(6)
C51 0.027(6) 0.015(6) 0.014(6) -0.004(5) -0.003(5) -0.006(5)
C10 0.025(6) 0.023(6) 0.018(6) -0.005(5) 0.004(5) 0.002(5)
C73 0.022(7) 0.026(7) 0.036(8) -0.010(6) 0.004(6) -0.004(5)
C44 0.024(6) 0.016(6) 0.022(6) -0.002(5) -0.004(5) -0.001(5)
C46 0.022(6) 0.017(6) 0.021(6) 0.001(5) 0.006(5) 0.006(5)
C13 0.037(7) 0.026(7) 0.011(6) -0.004(5) -0.007(5) 0.001(6)
C16 0.024(6) 0.019(6) 0.019(6) 0.001(5) 0.002(5) -0.004(5)
C69 0.027(7) 0.019(6) 0.023(7) -0.004(5) 0.007(5) -0.006(5)
C11 0.027(7) 0.026(7) 0.032(8) -0.009(6) 0.005(6) 0.002(6)
C90 0.022(6) 0.024(7) 0.026(7) 0.007(5) 0.008(5) 0.011(5)
C89 0.021(6) 0.027(7) 0.021(7) 0.000(5) 0.006(5) 0.009(5)
C60 0.016(6) 0.019(6) 0.023(7) -0.001(5) 0.002(5) -0.005(5)
C88 0.025(6) 0.030(7) 0.022(7) -0.003(5) 0.008(5) -0.002(6)
C3 0.015(6) 0.033(7) 0.021(7) 0.004(6) 0.007(5) 0.000(5)
C58 0.025(6) 0.025(7) 0.023(7) 0.000(5) 0.002(5) 0.007(5)
C4 0.031(7) 0.017(6) 0.019(6) -0.007(5) -0.001(5) -0.001(5)
C37 0.019(6) 0.027(7) 0.017(6) -0.001(5) 0.007(5) 0.006(5)
C87 0.025(6) 0.019(6) 0.022(7) 0.001(5) 0.006(5) -0.002(5)
C20 0.028(7) 0.029(7) 0.016(6) 0.000(5) 0.009(5) 0.003(6)
C40 0.023(6) 0.024(7) 0.014(6) 0.010(5) 0.008(5) 0.004(5)
C31 0.027(6) 0.010(5) 0.021(6) -0.003(5) 0.008(5) -0.001(5)
C68 0.030(7) 0.034(8) 0.037(8) -0.011(7) 0.006(6) 0.006(6)
C56 0.024(7) 0.023(7) 0.036(8) -0.004(6) 0.005(6) -0.005(6)
C12 0.035(8) 0.039(9) 0.053(10) -0.016(8) 0.015(7) 0.002(7)
C71 0.013(6) 0.097(15) 0.032(9) -0.006(9) -0.002(6) -0.006(8)
C18 0.021(7) 0.045(9) 0.039(9) 0.005(7) 0.003(6) 0.002(6)
C65 0.022(6) 0.024(7) 0.035(8) -0.006(6) 0.001(6) -0.006(5)
C92 0.023(7) 0.042(9) 0.045(9) 0.010(7) 0.015(6) -0.002(6)
C26 0.021(6) 0.032(7) 0.013(6) 0.003(5) 0.006(5) 0.005(5)
C1 0.026(6) 0.010(5) 0.019(6) 0.000(5) -0.006(5) 0.000(5)
C64 0.013(6) 0.023(7) 0.029(7) -0.005(5) -0.001(5) -0.002(5)
C19 0.029(7) 0.022(7) 0.021(7) 0.000(5) 0.006(5) -0.004(5)
C55 0.038(8) 0.024(8) 0.079(13) -0.006(8) 0.029(9) -0.003(7)
C80 0.023(7) 0.024(7) 0.048(9) -0.004(6) -0.003(6) -0.007(6)
C61 0.027(7) 0.029(7) 0.021(7) 0.003(6) 0.007(5) -0.005(6)
C42 0.025(7) 0.038(9) 0.055(10) 0.014(8) -0.006(7) -0.007(6)
C30 0.022(7) 0.044(9) 0.026(7) -0.005(6) -0.002(6) -0.002(6)
C17 0.019(6) 0.038(8) 0.024(7) 0.006(6) 0.001(5) 0.006(6)
C86 0.024(6) 0.027(7) 0.032(8) 0.006(6) 0.008(6) 0.003(5)
C24 0.031(8) 0.069(12) 0.035(9) 0.012(8) -0.010(7) -0.019(8)
C67 0.023(7) 0.026(7) 0.048(9) -0.010(7) 0.012(6) 0.004(6)
C49 0.032(7) 0.020(7) 0.059(11) -0.013(7) 0.008(7) 0.002(6)
C5 0.024(6) 0.026(7) 0.022(7) -0.003(5) 0.005(5) -0.001(5)
C77 0.033(7) 0.025(7) 0.026(7) 0.001(6) 0.008(6) 0.003(6)
C6 0.028(7) 0.054(10) 0.036(9) -0.005(8) 0.000(6) -0.006(7)
C72 0.035(8) 0.035(9) 0.070(12) -0.003(9) 0.008(8) -0.008(7)
C36 0.043(8) 0.042(8) 0.086(11) -0.033(8) -0.022(8) 0.005(7)
C84 0.030(8) 0.052(10) 0.050(10) 0.021(8) 0.007(7) -0.011(7)
C70 0.023(7) 0.040(9) 0.032(8) 0.000(7) 0.009(6) 0.001(6)

loop_
_atom_type_symbol
_atom_type_description
_atom_type_scat_dispersion_real
_atom_type_scat_dispersion_imag
_atom_type_scat_source
C C 0.0033 0.0016 'International Tables Vol C Tables 4.2.6.8 and 6.1.1.4'
H H 0.0000 0.0000 'International Tables Vol C Tables 4.2.6.8 and 6.1.1.4'
Cl Cl 0.1484 0.1585 'International Tables Vol C Tables 4.2.6.8 and 6.1.1.4'
I I -0.4742 1.8119 'International Tables Vol C Tables 4.2.6.8 and 6.1.1.4'
Mo Mo -1.6832 0.6857 'International Tables Vol C Tables 4.2.6.8 and 6.1.1.4'
Na Na 0.0362 0.0249 'International Tables Vol C Tables 4.2.6.8 and 6.1.1.4'
O O 0.0106 0.0060 'International Tables Vol C Tables 4.2.6.8 and 6.1.1.4'

loop_
_geom_angle_atom_site_label_1
_geom_angle_atom_site_label_2
_geom_angle_atom_site_label_3
_geom_angle
_geom_angle_site_symmetry_1
_geom_angle_site_symmetry_3
_geom_angle_publ_flag
I1 Mo1 I4 90.36(4) . . ?
Mo2 Mo1 I1 121.44(5) . . ?
Mo2 Mo1 I4 61.20(4) . . ?
Mo2 Mo1 I5 121.03(5) . . ?
Mo2 Mo1 I8 61.38(4) . . ?
Mo3 Mo1 I1 61.41(4) . . ?
Mo3 Mo1 Mo2 90.12(5) . . ?
Mo3 Mo1 Mo4 59.99(4) . . ?
Mo3 Mo1 I4 121.77(5) . . ?
Mo3 Mo1 I5 61.46(4) . . ?
Mo3 Mo1 I8 121.39(5) . . ?
Mo4 Mo1 I1 121.40(5) . . ?
Mo4 Mo1 Mo2 59.77(4) . . ?
Mo4 Mo1 I4 120.95(5) . . ?
Mo4 Mo1 I5 61.27(4) . . ?
Mo4 Mo1 I8 61.42(4) . . ?
Mo5 Mo1 I1 61.37(4) . . ?
Mo5 Mo1 Mo2 60.08(4) . . ?
Mo5 Mo1 Mo3 60.22(4) . . ?
Mo5 Mo1 Mo4 89.94(5) . . ?
Mo5 Mo1 I4 61.55(4) . . ?
Mo5 Mo1 I5 121.67(5) . . ?
Mo5 Mo1 I8 121.45(5) . . ?
I5 Mo1 I1 90.41(4) . . ?
I5 Mo1 I4 176.55(5) . . ?
I5 Mo1 I8 89.48(4) . . ?
I8 Mo1 I1 176.55(5) . . ?
I8 Mo1 I4 89.55(4) . . ?
Cl4 Mo1 I1 87.08(10) . . ?
Cl4 Mo1 Mo2 135.94(10) . . ?
Cl4 Mo1 Mo3 133.93(10) . . ?
Cl4 Mo1 Mo4 135.91(10) . . ?
Cl4 Mo1 Mo5 134.14(10) . . ?
Cl4 Mo1 I4 88.45(10) . . ?
Cl4 Mo1 I5 88.23(10) . . ?
Cl4 Mo1 I8 89.47(10) . . ?
Mo3 I1 Mo1 57.13(3) . . ?
Mo5 I1 Mo1 57.05(3) . . ?
Mo5 I1 Mo3 57.34(3) . . ?
Mo1 Mo2 I3 120.72(5) . . ?
Mo1 Mo2 I4 61.39(4) . . ?
Mo1 Mo2 I6 121.09(5) . . ?
Mo1 Mo2 I8 61.22(4) . . ?
Mo4 Mo2 Mo1 59.98(4) . . ?
Mo4 Mo2 I3 121.72(5) . . ?
Mo4 Mo2 Mo5 89.79(4) . . ?
Mo4 Mo2 I4 121.36(5) . . ?
Mo4 Mo2 I6 61.12(4) . . ?
Mo4 Mo2 I8 61.43(4) . . ?
I3 Mo2 I6 91.05(4) . . ?
I3 Mo2 I8 176.71(5) . . ?
Mo5 Mo2 Mo1 59.62(4) . . ?
Mo5 Mo2 I3 61.12(4) . . ?
Mo5 Mo2 I4 61.48(4) . . ?
Mo5 Mo2 I6 121.52(5) . . ?
Mo5 Mo2 I8 120.83(5) . . ?
I4 Mo2 I3 89.30(4) . . ?
I4 Mo2 I6 176.63(5) . . ?
I4 Mo2 I8 89.57(4) . . ?
Mo6 Mo2 Mo1 89.95(4) . . ?
Mo6 Mo2 Mo4 60.15(4) . . ?
Mo6 Mo2 I3 61.58(4) . . ?
Mo6 Mo2 Mo5 59.95(4) . . ?
Mo6 Mo2 I4 121.41(5) . . ?
Mo6 Mo2 I6 61.56(4) . . ?
Mo6 Mo2 I8 121.57(5) . . ?
I6 Mo2 I8 89.90(4) . . ?
Cl3 Mo2 Mo1 136.90(12) . . ?
Cl3 Mo2 Mo4 134.80(10) . . ?
Cl3 Mo2 I3 87.31(10) . . ?
Cl3 Mo2 Mo5 135.36(10) . . ?
Cl3 Mo2 I4 89.64(11) . . ?
Cl3 Mo2 Mo6 133.15(12) . . ?
Cl3 Mo2 I6 87.03(11) . . ?
Cl3 Mo2 I8 89.60(10) . . ?
Mo3 I2 Mo5 57.26(3) . . ?
Mo3 I2 Mo6 57.45(4) . . ?
Mo5 I2 Mo6 56.90(4) . . ?
Mo1 Mo3 I1 61.46(4) . . ?
Mo1 Mo3 I2 121.34(5) . . ?
Mo1 Mo3 Mo4 60.10(4) . . ?
Mo1 Mo3 Mo5 59.79(4) . . ?
Mo1 Mo3 I5 61.40(4) . . ?
Mo1 Mo3 Mo6 89.71(4) . . ?
Mo1 Mo3 I7 121.50(5) . . ?
I1 Mo3 I5 90.40(4) . . ?
I1 Mo3 I7 176.84(5) . . ?
I2 Mo3 I1 89.62(4) . . ?
I2 Mo3 I5 176.71(5) . . ?
I2 Mo3 I7 89.50(4) . . ?
Mo4 Mo3 I1 121.56(5) . . ?
Mo4 Mo3 I2 121.33(5) . . ?
Mo4 Mo3 Mo5 89.75(4) . . ?
Mo4 Mo3 I5 61.29(4) . . ?
Mo4 Mo3 Mo6 59.81(4) . . ?
Mo4 Mo3 I7 61.40(4) . . ?
Mo5 Mo3 I1 61.25(4) . . ?
Mo5 Mo3 I2 61.57(4) . . ?
Mo5 Mo3 I5 121.18(5) . . ?
Mo5 Mo3 Mo6 59.67(4) . . ?
Mo5 Mo3 I7 120.81(5) . . ?
I5 Mo3 I7 90.31(4) . . ?
Mo6 Mo3 I1 120.90(5) . . ?
Mo6 Mo3 I2 61.54(4) . . ?
Mo6 Mo3 I5 121.10(5) . . ?
Mo6 Mo3 I7 61.16(4) . . ?
Cl6 Mo3 Mo1 133.42(11) . . ?
Cl6 Mo3 I1 87.66(10) . . ?
Cl6 Mo3 I2 89.78(10) . . ?
Cl6 Mo3 Mo4 134.46(10) . . ?
Cl6 Mo3 Mo5 135.74(10) . . ?
Cl6 Mo3 I5 86.94(10) . . ?
Cl6 Mo3 Mo6 136.88(11) . . ?
Cl6 Mo3 I7 89.30(10) . . ?
Mo1 Mo4 I5 61.40(4) . . ?
Mo1 Mo4 I6 121.89(5) . . ?
Mo1 Mo4 I7 121.36(5) . . ?
Mo1 Mo4 I8 61.33(4) . . ?
Mo2 Mo4 Mo1 60.25(4) . . ?
Mo2 Mo4 Mo3 90.35(4) . . ?
Mo2 Mo4 I5 121.63(5) . . ?
Mo2 Mo4 Mo6 59.78(4) . . ?
Mo2 Mo4 I6 61.65(4) . . ?
Mo2 Mo4 I7 121.11(5) . . ?
Mo2 Mo4 I8 61.50(4) . . ?
Mo3 Mo4 Mo1 59.90(4) . . ?
Mo3 Mo4 I5 61.48(4) . . ?
Mo3 Mo4 I6 121.96(5) . . ?
Mo3 Mo4 I7 61.46(4) . . ?
Mo3 Mo4 I8 121.22(5) . . ?
I5 Mo4 I7 90.44(4) . . ?
I5 Mo4 I8 89.51(4) . . ?
Mo6 Mo4 Mo1 89.90(4) . . ?
Mo6 Mo4 Mo3 60.35(4) . . ?
Mo6 Mo4 I5 121.82(5) . . ?
Mo6 Mo4 I6 61.64(4) . . ?
Mo6 Mo4 I7 61.35(4) . . ?
Mo6 Mo4 I8 121.28(5) . . ?
I6 Mo4 I5 175.88(5) . . ?
I6 Mo4 I7 89.58(4) . . ?
I6 Mo4 I8 90.23(4) . . ?
I7 Mo4 I8 176.74(5) . . ?
Cl1 Mo4 Mo1 134.91(10) . . ?
Cl1 Mo4 Mo2 135.28(9) . . ?
Cl1 Mo4 Mo3 134.37(9) . . ?
Cl1 Mo4 I5 87.68(8) . . ?
Cl1 Mo4 Mo6 135.19(10) . . ?
Cl1 Mo4 I6 88.20(8) . . ?
Cl1 Mo4 I7 88.19(9) . . ?
Cl1 Mo4 I8 88.55(9) . . ?
Mo2 I3 Mo6 56.92(3) . . ?
Mo5 I3 Mo2 57.40(3) . . ?
Mo5 I3 Mo6 57.16(3) . . ?
Mo1 Mo5 I1 61.58(4) . . ?
Mo1 Mo5 Mo2 60.29(4) . . ?
Mo1 Mo5 I2 121.15(5) . . ?
Mo1 Mo5 Mo3 59.99(4) . . ?
Mo1 Mo5 I3 121.75(5) . . ?
Mo1 Mo5 I4 61.53(4) . . ?
Mo1 Mo5 Mo6 90.22(5) . . ?
I1 Mo5 I2 89.50(4) . . ?
I1 Mo5 I4 90.46(4) . . ?
Mo2 Mo5 I1 121.86(5) . . ?
Mo2 Mo5 I2 121.35(5) . . ?
Mo2 Mo5 I3 61.48(4) . . ?
Mo2 Mo5 I4 61.25(4) . . ?
Mo3 Mo5 I1 61.42(4) . . ?
Mo3 Mo5 Mo2 90.11(4) . . ?
Mo3 Mo5 I2 61.18(4) . . ?
Mo3 Mo5 I3 121.97(5) . . ?
Mo3 Mo5 I4 121.52(5) . . ?
I3 Mo5 I1 175.88(5) . . ?
I3 Mo5 I2 90.44(4) . . ?
I3 Mo5 I4 89.37(4) . . ?
I4 Mo5 I2 176.76(5) . . ?
Mo6 Mo5 I1 121.76(5) . . ?
Mo6 Mo5 Mo2 59.74(4) . . ?
Mo6 Mo5 I2 61.62(4) . . ?
Mo6 Mo5 Mo3 60.35(4) . . ?
Mo6 Mo5 I3 61.63(4) . . ?
Mo6 Mo5 I4 120.98(5) . . ?
Cl2 Mo5 Mo1 134.42(9) . . ?
Cl2 Mo5 I1 87.62(8) . . ?
Cl2 Mo5 Mo2 135.08(9) . . ?
Cl2 Mo5 I2 88.64(9) . . ?
Cl2 Mo5 Mo3 134.81(10) . . ?
Cl2 Mo5 I3 88.26(8) . . ?
Cl2 Mo5 I4 88.12(9) . . ?
Cl2 Mo5 Mo6 135.37(9) . . ?
Mo1 I4 Mo5 56.92(3) . . ?
Mo2 I4 Mo1 57.41(4) . . ?
Mo2 I4 Mo5 57.27(4) . . ?
Mo1 I5 Mo3 57.14(3) . . ?
Mo4 I5 Mo1 57.32(4) . . ?
Mo4 I5 Mo3 57.24(3) . . ?
Mo2 Mo6 I2 121.78(5) . . ?
Mo2 Mo6 Mo3 90.22(5) . . ?
Mo2 Mo6 Mo4 60.07(4) . . ?
Mo2 Mo6 I3 61.51(4) . . ?
Mo2 Mo6 Mo5 60.31(4) . . ?
Mo2 Mo6 I6 61.55(4) . . ?
Mo2 Mo6 I7 121.53(5) . . ?
Mo3 Mo6 I2 61.01(4) . . ?
Mo3 Mo6 I3 121.18(5) . . ?
Mo3 Mo6 I6 120.90(5) . . ?
Mo3 Mo6 I7 61.35(4) . . ?
Mo4 Mo6 I2 120.83(5) . . ?
Mo4 Mo6 Mo3 59.84(4) . . ?
Mo4 Mo6 I3 121.58(5) . . ?
Mo4 Mo6 I6 61.09(4) . . ?
Mo4 Mo6 I7 61.48(4) . . ?
I3 Mo6 I2 90.13(4) . . ?
I3 Mo6 I6 91.00(4) . . ?
Mo5 Mo6 I2 61.48(4) . . ?
Mo5 Mo6 Mo3 59.98(4) . . ?
Mo5 Mo6 Mo4 89.95(5) . . ?
Mo5 Mo6 I3 61.21(4) . . ?
Mo5 Mo6 I6 121.85(5) . . ?
Mo5 Mo6 I7 121.31(5) . . ?
I6 Mo6 I2 176.56(5) . . ?
I7 Mo6 I2 89.32(4) . . ?
I7 Mo6 I3 176.56(5) . . ?
I7 Mo6 I6 89.36(4) . . ?
Cl5 Mo6 Mo2 132.60(11) . . ?
Cl5 Mo6 I2 89.66(11) . . ?
Cl5 Mo6 Mo3 137.18(11) . . ?
Cl5 Mo6 Mo4 135.53(11) . . ?
Cl5 Mo6 I3 86.47(10) . . ?
Cl5 Mo6 Mo5 134.44(11) . . ?
Cl5 Mo6 I6 87.17(11) . . ?
Cl5 Mo6 I7 90.13(10) . . ?
Mo2 I6 Mo6 56.89(4) . . ?
Mo4 I6 Mo2 57.23(3) . . ?
Mo4 I6 Mo6 57.28(4) . . ?
Mo4 I7 Mo3 57.14(3) . . ?
Mo6 I7 Mo3 57.50(3) . . ?
Mo6 I7 Mo4 57.18(3) . . ?
Mo1 I8 Mo2 57.40(4) . . ?
Mo1 I8 Mo4 57.25(4) . . ?
Mo4 I8 Mo2 57.07(3) . . ?
O70 Na1 O11W 107.1(4) . . ?
O70 Na1 O14W 81.5(5) . . ?
O70 Na1 O13W 157.3(5) . . ?
O17 Na1 O70 73.7(3) . . ?
O17 Na1 O11W 86.8(4) . . ?
O17 Na1 O12W 172.0(5) . . ?
O17 Na1 O14W 89.4(5) . . ?
O17 Na1 O13W 88.1(4) . . ?
O12W Na1 O70 99.0(4) . . ?
O12W Na1 O11W 92.2(4) . . ?
O12W Na1 O14W 92.9(5) . . ?
O12W Na1 O13W 99.8(5) . . ?
O14W Na1 O11W 169.2(5) . . ?
O14W Na1 O13W 84.9(5) . . ?
O13W Na1 O11W 84.9(4) . . ?
O47 Na3 O48 67.0(4) 1_556 1_556 ?
O47 Na3 O6W 87.9(6) 1_556 . ?
O47 Na3 O8W 102.7(6) 1_556 . ?
O7W Na3 O48 80.1(6) . 1_556 ?
O7W Na3 O47 99.3(6) . 1_556 ?
O7W Na3 O6W 169.8(7) . . ?
O7W Na3 O8W 85.1(7) . . ?
O7W Na3 O5W 86.1(8) . . ?
O6W Na3 O48 109.5(5) . 1_556 ?
O6W Na3 O8W 86.2(6) . . ?
O8W Na3 O48 160.1(6) . 1_556 ?
O5W Na3 O48 103.2(7) . 1_556 ?
O5W Na3 O47 167.5(8) . 1_556 ?
O5W Na3 O6W 88.3(8) . . ?
O5W Na3 O8W 88.9(8) . . ?
O39 Na4 O94 87.8(6) . . ?
O50 Na4 O39 77.7(5) . . ?
O50 Na4 O94 112.1(7) . . ?
O104 Na4 O39 169.4(10) . . ?
O104 Na4 O50 92.2(8) . . ?
O104 Na4 O94 92.9(9) . . ?
O107 Na4 O39 78.3(8) . . ?
O107 Na4 O50 96.8(9) . . ?
O107 Na4 O94 144.5(10) . . ?
O107 Na4 O104 106.5(11) . . ?
O6 Na5 O18 172.3(7) 2_656 . ?
O19 Na5 O18 59.3(6) . . ?
O19 Na5 O6 128.0(8) . 2_656 ?
O19 Na5 O16W 139.3(9) . . ?
O16W Na5 O18 82.9(6) . . ?
O16W Na5 O6 89.4(6) . 2_656 ?
O17W Na5 O18 86.7(8) . . ?
O17W Na5 O6 93.1(8) . 2_656 ?
O17W Na5 O19 75.3(9) . . ?
O17W Na5 O16W 89.0(9) . . ?
O15W Na5 O18 94.2(10) . . ?
O15W Na5 O6 86.5(10) . 2_656 ?
O15W Na5 O19 101.5(11) . . ?
O15W Na5 O16W 95.4(11) . . ?
O15W Na5 O17W 175.6(14) . . ?
O12 Na6 O49 128.4(3) 1_554 . ?
O12 Na6 O69 86.1(3) 1_554 1_554 ?
O31 Na6 O12 76.4(3) . 1_554 ?
O31 Na6 O63 142.5(4) . 1_554 ?
O31 Na6 O44 75.1(3) . . ?
O31 Na6 O49 85.6(3) . . ?
O31 Na6 O69 129.1(4) . 1_554 ?
O63 Na6 O12 76.7(3) 1_554 1_554 ?
O63 Na6 O44 139.4(4) 1_554 . ?
O63 Na6 O49 91.1(3) 1_554 . ?
O63 Na6 O69 74.1(3) 1_554 1_554 ?
O44 Na6 O12 141.7(4) . 1_554 ?
O44 Na6 O49 74.1(3) . . ?
O44 Na6 O69 92.4(3) . 1_554 ?
O69 Na6 O49 138.7(3) 1_554 . ?
C15 O12 Na6 129.8(7) . 1_556 ?
C19 O15 C16 117.6(9) . . ?
C38 O31 Na6 129.0(7) . . ?
C76 O63 Na6 140.5(7) . 1_556 ?
C25 O20 C22 120.8(9) . . ?
C53 O44 Na6 141.7(7) . . ?
C96 O49 Na6 156.5(7) . . ?
C37 O34 C41 116.2(9) . . ?
C81 O70 Na1 140.8(7) . . ?
C25 O21 C29 113.1(9) . . ?
C77 O65 C73 116.2(9) . . ?
C7 O5 C4 117.3(9) . . ?
C20 O17 Na1 131.1(8) . . ?
C1 O38 C46 119.0(9) . . ?
C43 O33 C40 116.7(9) . . ?
C95 O79 C91 113.4(9) . . ?
C95 O43 C51 115.9(9) . . ?
C37 O28 C34 115.6(9) . . ?
C89 O76 C90 118.5(9) . . ?
C59 O48 Na3 126.8(7) . 1_554 ?
C59 O48 C56 114.0(9) . . ?
C56 O48 Na3 111.5(8) . 1_554 ?
C59 O51 C60 117.7(9) . . ?
C69 O61 C74 117.8(9) . . ?
C77 O64 C78 117.3(9) . . ?
C32 O22 C28 118.8(9) . . ?
C32 O26 C35 112.2(9) . . ?
C69 O60 C70 114.5(10) . . ?
C7 O8 C11 114.9(10) . . ?
C82 O69 Na6 153.5(7) . 1_556 ?
C89 O74 C85 115.0(9) . . ?
C44 O39 Na4 134.0(8) . . ?
C43 O36 C47 114.4(9) . . ?
C23 O18 Na5 105.4(8) . . ?
C19 O18 Na5 114.0(8) . . ?
C19 O18 C23 114.1(10) . . ?
C54 O45 C50 115.6(9) . . ?
C8 O6 Na5 115.8(8) . 2_646 ?
C54 O46 C57 116.9(9) . . ?
C13 O11 C17 114.0(9) . . ?
C83 O71 C86 116.9(10) . . ?
C10 O10 C13 118.8(10) . . ?
C79 O68 Na0A 115.0(7) . 1_455 ?
C83 O68 C79 115.6(9) . . ?
C83 O68 Na0A 124.6(7) . 1_455 ?
C63 O55 C64 114.9(9) . . ?
C1 O1 C5 114.6(9) . . ?
C58 O50 Na4 142.4(9) . . ?
C66 O56 C63 117.9(10) . . ?
C18 O14 Na0A 115.3(9) . . ?
C55 O47 Na3 107.2(10) . 1_554 ?
C24 O19 Na5 125.7(11) . . ?
C80 O67 Na0A 105.4(8) . 1_455 ?
O29 C33 C34 109.9(10) . . ?
O29 C33 C31 108.8(10) . . ?
C34 C33 C31 108.3(10) . . ?
O21 C29 C28 108.8(10) . . ?
O21 C29 C30 107.2(10) . . ?
C28 C29 C30 114.9(11) . . ?
O55 C63 O56 110.4(10) . . ?
O55 C63 C62 108.7(11) . . ?
O56 C63 C62 106.3(10) . . ?
O40 C45 C44 109.3(10) 2_645 . ?
O40 C45 C46 111.4(10) 2_645 . ?
C44 C45 C46 109.4(10) . . ?
O32 C39 C38 110.2(10) . . ?
O32 C39 C40 110.0(10) . . ?
C38 C39 C40 108.8(9) . . ?
O12 C15 C14 114.5(10) . . ?
O12 C15 C13 110.6(10) . . ?
C13 C15 C14 110.2(9) . . ?
O49 C96 C57 108.0(10) . . ?
O49 C96 C58 110.0(10) . . ?
C57 C96 C58 109.1(10) . . ?
O69 C82 C81 110.5(10) . . ?
O69 C82 C78 110.0(10) . . ?
C78 C82 C81 108.5(9) . . ?
O77 C94 C93 111.4(10) . . ?
O77 C94 C90 108.9(10) . . ?
C90 C94 C93 110.0(10) . . ?
O13 C14 C15 110.2(10) . . ?
O13 C14 C16 111.7(10) . . ?
C16 C14 C15 108.4(10) . . ?
O45 C54 C53 110.5(10) . . ?
O46 C54 O45 112.2(10) . . ?
O46 C54 C53 109.6(10) . . ?
O79 C91 C90 108.5(10) . . ?
O79 C91 C92 106.1(10) . . ?
C90 C91 C92 113.8(11) . . ?
O79 C95 C93 109.8(9) . . ?
O43 C95 O79 110.8(9) . . ?
O43 C95 C93 108.4(9) . . ?
O20 C25 O21 109.1(9) . . ?
O20 C25 C26 107.1(10) . . ?
O21 C25 C26 109.8(10) . . ?
O33 C43 O36 111.0(10) . . ?
O33 C43 C44 109.3(9) . . ?
O36 C43 C44 110.9(10) . . ?
O31 C38 C39 114.0(9) . . ?
O31 C38 C37 109.8(9) . . ?
C39 C38 C37 110.2(10) . . ?
O63 C76 C75 112.0(10) . . ?
O63 C76 C77 111.3(10) . . ?
C77 C76 C75 111.8(10) . . ?
O20 C22 C21 106.7(10) . . ?
O20 C22 C23 110.9(10) . . ?
C21 C22 C23 112.1(11) . . ?
O7 C9 C8 110.3(10) . . ?
O7 C9 C10 109.4(9) . . ?
C10 C9 C8 109.1(10) . . ?
O61 C74 C75 106.8(10) . . ?
O61 C74 C73 110.2(10) . . ?
C75 C74 C73 110.4(11) . . ?
O56 C66 C67 108.3(11) . . ?
O56 C66 C70 109.2(11) . . ?
C67 C66 C70 108.8(11) . . ?
O36 C47 C48 105.5(10) . . ?
O36 C47 C46 110.2(10) . . ?
C46 C47 C48 112.6(11) . . ?
O68 C79 C78 109.6(10) . . ?
O68 C79 C80 105.7(10) . . ?
C80 C79 C78 114.2(11) . . ?
O2AA C93 C94 111.1(10) . . ?
O2AA C93 C95 109.0(9) . . ?
C94 C93 C95 112.7(10) . . ?
O74 C85 C86 111.0(11) . . ?
O74 C85 C84 105.3(11) . . ?
C84 C85 C86 115.6(12) . . ?
O5 C7 O8 111.0(10) . . ?
O5 C7 C8 108.8(10) . . ?
O8 C7 C8 110.3(10) . . ?
O70 C81 C82 110.5(9) . . ?
O70 C81 C83 110.3(10) . . ?
C82 C81 C83 113.1(10) . . ?
O6 C8 C9 112.0(10) . . ?
O6 C8 C7 110.6(10) . . ?
C7 C8 C9 112.5(10) . . ?
O44 C53 C54 109.4(10) . . ?
O44 C53 C52 112.3(10) . . ?
C52 C53 C54 110.6(10) . . ?
O45 C50 C51 109.8(10) . . ?
O45 C50 C49 106.1(11) . . ?
C49 C50 C51 114.1(11) . . ?
O34 C41 C40 109.5(10) . . ?
O34 C41 C42 106.3(10) . . ?
C40 C41 C42 114.0(11) . . ?
O62 C75 C76 109.0(10) . . ?
O62 C75 C74 112.4(11) . . ?
C74 C75 C76 108.8(10) . . ?
O16 C21 C22 113.8(10) . . ?
O16 C21 C20 108.0(10) . . ?
C22 C21 C20 110.4(11) . . ?
O18 C23 C22 108.9(10) . . ?
O18 C23 C24 107.0(12) . . ?
C24 C23 C22 114.5(12) . . ?
O3 C2 C3 110.9(10) . . ?
O3 C2 C1 109.6(10) . . ?
C1 C2 C3 110.2(10) . . ?
O42 C52 C53 108.8(10) . . ?
O42 C52 C51 109.9(9) . . ?
C53 C52 C51 109.7(10) . . ?
O22 C32 C31 107.5(9) . . ?
O26 C32 O22 113.4(10) . . ?
O26 C32 C31 113.5(10) . . ?
O54 C62 C63 108.9(11) . . ?
O54 C62 C61 111.6(11) . . ?
C61 C62 C63 112.4(11) . . ?
O46 C57 C96 109.8(9) . . ?
O46 C57 C56 108.5(10) . . ?
C96 C57 C56 110.1(10) . . ?
O28 C34 C33 108.2(9) . . ?
O28 C34 C35 110.5(10) . . ?
C33 C34 C35 108.7(10) . . ?
O48 C59 C58 110.5(10) . . ?
O51 C59 O48 110.8(10) . . ?
O51 C59 C58 109.1(10) . . ?
O26 C35 C34 107.8(11) . . ?
O26 C35 C36 103.9(12) . . ?
C34 C35 C36 109.3(12) . . ?
O71 C83 C81 109.3(9) . . ?
O68 C83 O71 112.0(10) . . ?
O68 C83 C81 109.5(10) . . ?
O23 C27 C28 112.3(10) . . ?
O23 C27 C26 111.1(10) . . ?
C26 C27 C28 109.9(10) . . ?
O22 C28 C29 112.2(10) . . ?
O22 C28 C27 107.6(10) . . ?
C29 C28 C27 111.6(10) . . ?
O64 C78 C82 109.2(9) . . ?
O64 C78 C79 109.6(10) . . ?
C82 C78 C79 109.8(10) . . ?
O37 C48 C47 110.2(11) . . ?
O43 C51 C50 111.0(10) . . ?
O43 C51 C52 107.6(9) . . ?
C52 C51 C50 109.4(10) . . ?
O10 C10 C9 109.1(10) . . ?
O10 C10 C11 109.2(10) . . ?
C9 C10 C11 109.4(10) . . ?
O65 C73 C74 107.6(11) . . ?
O65 C73 C72 105.6(11) . . ?
C72 C73 C74 115.2(12) . . ?
O39 C44 C45 112.0(10) . . ?
O39 C44 C43 109.2(10) . . ?
C43 C44 C45 110.6(10) . . ?
O38 C46 C45 107.0(9) . . ?
O38 C46 C47 110.2(10) . . ?
C47 C46 C45 110.6(10) . . ?
O11 C13 O10 111.8(10) . . ?
O11 C13 C15 112.5(11) . . ?
O10 C13 C15 109.1(10) . . ?
O15 C16 C14 107.7(10) . . ?
O15 C16 C17 111.5(10) . . ?
C14 C16 C17 109.7(10) . . ?
O61 C69 O60 111.2(11) . . ?
O61 C69 C68 109.0(10) . . ?
O60 C69 C68 110.4(10) . . ?
O8 C11 C10 107.5(11) . . ?
O8 C11 C12 106.0(11) . . ?
C12 C11 C10 116.0(11) . . ?
O76 C90 C94 106.9(10) . . ?
O76 C90 C91 110.0(10) . . ?
C91 C90 C94 109.3(10) . . ?
O76 C89 O74 112.6(11) . . ?
O76 C89 C88 106.7(10) . . ?
O74 C89 C88 110.9(10) . . ?
O51 C60 C64 110.6(10) . . ?
O51 C60 C61 107.0(10) . . ?
C61 C60 C64 111.1(10) . . ?
O73 C88 C89 111.6(10) . . ?
O73 C88 C87 111.8(10) . . ?
C89 C88 C87 108.6(11) . . ?
O4 C3 C2 111.1(10) . . ?
O4 C3 C4 109.4(10) . . ?
C4 C3 C2 108.5(10) . . ?
O50 C58 C96 111.5(11) . . ?
O50 C58 C59 110.7(10) . . ?
C59 C58 C96 112.2(10) . . ?
O5 C4 C3 106.5(10) . . ?
O5 C4 C5 111.1(10) . . ?
C5 C4 C3 111.9(10) . . ?
O34 C37 O28 111.3(10) . . ?
O34 C37 C38 111.3(10) . . ?
O28 C37 C38 106.8(9) . . ?
O72 C87 C88 110.9(10) . . ?
O72 C87 C86 107.8(10) . . ?
C86 C87 C88 109.3(10) . . ?
O17 C20 C21 113.3(11) . . ?
O17 C20 C19 109.8(10) . . ?
C21 C20 C19 109.0(10) . . ?
O33 C40 C39 109.4(9) . . ?
O33 C40 C41 110.4(10) . . ?
C39 C40 C41 110.4(10) . . ?
O30 C31 C33 111.9(10) . . ?
O30 C31 C32 111.9(10) . . ?
C32 C31 C33 110.0(10) . . ?
O59 C68 C69 110.4(11) . . ?
O59 C68 C67 109.7(12) . . ?
C69 C68 C67 110.7(12) . . ?
O48 C56 C57 108.9(10) . . ?
O48 C56 C55 104.1(11) . . ?
C55 C56 C57 113.2(12) . . ?
O9 C12 C11 115.0(13) . . ?
O57 C71 C70 111.2(15) . . ?
O14 C18 C17 112.7(13) . . ?
O52 C65 C64 111.3(10) . . ?
O78 C92 C91 110.6(11) . . ?
O24 C26 C25 109.8(10) . . ?
O24 C26 C27 110.4(10) . . ?
C25 C26 C27 113.4(10) . . ?
O38 C1 O1 111.7(9) . . ?
O38 C1 C2 106.5(10) . . ?
O1 C1 C2 110.4(10) . . ?
O55 C64 C60 109.2(10) . . ?
O55 C64 C65 107.4(10) . . ?
C60 C64 C65 115.1(11) . . ?
O15 C19 O18 111.8(10) . . ?
O15 C19 C20 108.8(11) . . ?
O18 C19 C20 111.8(11) . . ?
O47 C55 C56 111.0(12) . . ?
O67 C80 C79 109.9(11) . . ?
O67 C80 Na0A 48.8(7) . 1_455 ?
C79 C80 Na0A 85.2(8) . 1_455 ?
O53 C61 C62 108.7(11) . . ?
O53 C61 C60 111.0(11) . . ?
C60 C61 C62 108.1(11) . . ?
O35 C42 C41 108.1(12) . . ?
O25 C30 C29 107.8(13) . . ?
O11 C17 C16 107.0(10) . . ?
O11 C17 C18 107.5(11) . . ?
C18 C17 C16 112.0(12) . . ?
O71 C86 C85 110.0(11) . . ?
O71 C86 C87 107.8(10) . . ?
C87 C86 C85 109.7(11) . . ?
O19 C24 C23 110.7(15) . . ?
O58 C67 C66 109.3(11) . . ?
O58 C67 C68 109.2(12) . . ?
C66 C67 C68 109.4(11) . . ?
O41 C49 C50 112.2(12) . . ?
O1 C5 C4 108.1(10) . . ?
O1 C5 C6 106.3(11) . . ?
C6 C5 C4 115.5(12) . . ?
O65 C77 C76 110.3(11) . . ?
O64 C77 O65 112.4(11) . . ?
O64 C77 C76 107.9(10) . . ?
O2 C6 C5 113.5(14) . . ?
O66 C72 C73 113.1(16) . . ?
O27 C36 C35 108.2(15) . . ?
O75 C84 C85 110.8(14) . . ?
O60 C70 C66 109.8(11) . . ?
O60 C70 C71 106.2(11) . . ?
C71 C70 C66 110.6(12) . . ?
O68 Na0A O28W 167.0(5) 1_655 . ?
O68 Na0A C80 48.4(3) 1_655 1_655 ?
O14 Na0A O68 97.9(4) . 1_655 ?
O14 Na0A O28W 94.3(4) . . ?
O14 Na0A O26W 86.4(5) . . ?
O14 Na0A O67 90.0(5) . 1_655 ?
O14 Na0A C80 79.2(4) . 1_655 ?
O27W Na0A O68 84.6(4) . 1_655 ?
O27W Na0A O14 170.0(5) . . ?
O27W Na0A O28W 84.1(5) . . ?
O27W Na0A O26W 84.1(5) . . ?
O27W Na0A O67 99.9(5) . 1_655 ?
O27W Na0A C80 109.3(5) . 1_655 ?
O28W Na0A C80 130.8(5) . 1_655 ?
O26W Na0A O68 86.2(4) . 1_655 ?
O26W Na0A O28W 98.9(5) . . ?
O26W Na0A O67 153.9(5) . 1_655 ?
O26W Na0A C80 128.7(5) . 1_655 ?
O67 Na0A O68 68.6(4) 1_655 1_655 ?
O67 Na0A O28W 107.2(5) 1_655 . ?
O67 Na0A C80 25.8(4) 1_655 1_655 ?

loop_
_geom_bond_atom_site_label_1
_geom_bond_atom_site_label_2
_geom_bond_distance
_geom_bond_site_symmetry_2
_geom_bond_publ_flag
Mo1 I1 2.7844(14) . ?
Mo1 Mo2 2.6749(15) . ?
Mo1 Mo3 2.6623(15) . ?
Mo1 Mo4 2.6676(15) . ?
Mo1 Mo5 2.6569(15) . ?
Mo1 I4 2.7874(13) . ?
Mo1 I5 2.7825(13) . ?
Mo1 I8 2.7832(14) . ?
Mo1 Cl4 2.445(4) . ?
I1 Mo3 2.7833(14) . ?
I1 Mo5 2.7788(13) . ?
Mo2 Mo4 2.6620(14) . ?
Mo2 I3 2.7841(14) . ?
Mo2 Mo5 2.6693(15) . ?
Mo2 I4 2.7821(14) . ?
Mo2 Mo6 2.6542(15) . ?
Mo2 I6 2.7859(14) . ?
Mo2 I8 2.7874(14) . ?
Mo2 Cl3 2.456(4) . ?
I2 Mo3 2.7794(14) . ?
I2 Mo5 2.7898(14) . ?
I2 Mo6 2.7934(14) . ?
Mo3 Mo4 2.6646(15) . ?
Mo3 Mo5 2.6683(14) . ?
Mo3 I5 2.7842(14) . ?
Mo3 Mo6 2.6783(15) . ?
Mo3 I7 2.7869(14) . ?
Mo3 Cl6 2.464(3) . ?
Mo4 I5 2.7792(13) . ?
Mo4 Mo6 2.6640(15) . ?
Mo4 I6 2.7719(13) . ?
Mo4 I7 2.7853(14) . ?
Mo4 I8 2.7854(14) . ?
Mo4 Cl1 2.440(3) . ?
I3 Mo5 2.7747(13) . ?
I3 Mo6 2.7859(14) . ?
Mo5 I4 2.7880(14) . ?
Mo5 Mo6 2.6599(15) . ?
Mo5 Cl2 2.440(3) . ?
Mo6 I6 2.7864(14) . ?
Mo6 I7 2.7819(13) . ?
Mo6 Cl5 2.427(4) . ?
Na1 O70 2.421(11) . ?
Na1 O17 2.379(10) . ?
Na1 O11W 2.527(12) . ?
Na1 O12W 2.395(13) . ?
Na1 O14W 2.436(16) . ?
Na1 O13W 2.502(15) . ?
Na3 O48 2.696(13) 1_556 ?
Na3 O47 2.415(16) 1_556 ?
Na3 O7W 2.35(2) . ?
Na3 O6W 2.455(18) . ?
Na3 O8W 2.50(2) . ?
Na3 O5W 2.40(3) . ?
Na4 O39 2.453(16) . ?
Na4 O50 2.325(16) . ?
Na4 O94 2.52(2) . ?
Na4 O104 2.20(3) . ?
Na4 O107 2.06(3) . ?
Na5 O18 2.950(18) . ?
Na5 O6 2.756(18) 2_656 ?
Na5 O19 2.56(2) . ?
Na5 O16W 2.57(2) . ?
Na5 O17W 2.41(3) . ?
Na5 O15W 2.18(4) . ?
Na6 O12 2.454(9) 1_554 ?
Na6 O31 2.361(9) . ?
Na6 O63 2.366(10) 1_554 ?
Na6 O44 2.372(9) . ?
Na6 O49 2.484(10) . ?
Na6 O69 2.459(10) 1_554 ?
O12 C15 1.413(14) . ?
O2AA C93 1.422(13) . ?
O15 C16 1.455(15) . ?
O15 C19 1.398(15) . ?
O31 C38 1.428(14) . ?
O13 C14 1.430(14) . ?
O63 C76 1.408(15) . ?
O20 C25 1.413(14) . ?
O20 C22 1.418(14) . ?
O44 C53 1.433(14) . ?
O49 C96 1.425(14) . ?
O34 C41 1.438(15) . ?
O34 C37 1.400(14) . ?
O70 C81 1.438(14) . ?
O4 C3 1.435(14) . ?
O21 C29 1.455(14) . ?
O21 C25 1.430(13) . ?
O65 C73 1.445(16) . ?
O65 C77 1.415(17) . ?
O5 C7 1.407(15) . ?
O5 C4 1.444(14) . ?
O16 C21 1.411(16) . ?
O29 C33 1.429(15) . ?
O17 C20 1.403(15) . ?
O38 C46 1.437(14) . ?
O38 C1 1.402(14) . ?
O33 C43 1.413(14) . ?
O33 C40 1.430(13) . ?
O79 C91 1.451(15) . ?
O79 C95 1.416(14) . ?
O43 C95 1.403(14) . ?
O43 C51 1.434(14) . ?
O30 C31 1.410(14) . ?
O28 C34 1.462(14) . ?
O28 C37 1.411(14) . ?
O76 C90 1.440(16) . ?
O76 C89 1.402(15) . ?
O3 C2 1.417(16) . ?
O48 C59 1.429(15) . ?
O48 C56 1.483(16) . ?
O51 C59 1.420(14) . ?
O51 C60 1.445(14) . ?
O61 C74 1.434(14) . ?
O61 C69 1.400(15) . ?
O7 C9 1.450(13) . ?
O64 C78 1.428(14) . ?
O64 C77 1.402(16) . ?
O22 C32 1.419(14) . ?
O22 C28 1.433(14) . ?
O23 C27 1.409(15) . ?
O24 C26 1.422(13) . ?
O77 C94 1.427(15) . ?
O26 C32 1.380(15) . ?
O26 C35 1.444(17) . ?
O60 C69 1.430(16) . ?
O60 C70 1.442(17) . ?
O42 C52 1.434(14) . ?
O8 C7 1.436(16) . ?
O8 C11 1.442(16) . ?
O69 C82 1.412(15) . ?
O53 C61 1.432(15) . ?
O74 C85 1.451(17) . ?
O74 C89 1.415(15) . ?
O39 C44 1.407(15) . ?
O73 C88 1.416(14) . ?
O36 C43 1.432(14) . ?
O36 C47 1.444(15) . ?
O72 C87 1.424(16) . ?
O18 C23 1.446(16) . ?
O18 C19 1.401(15) . ?
O45 C54 1.429(14) . ?
O45 C50 1.432(15) . ?
O6 C8 1.419(15) . ?
O46 C54 1.392(15) . ?
O46 C57 1.442(14) . ?
O54 C62 1.426(16) . ?
O62 C75 1.417(16) . ?
O11 C13 1.412(16) . ?
O11 C17 1.449(16) . ?
O58 C67 1.421(15) . ?
O71 C83 1.404(14) . ?
O71 C86 1.431(15) . ?
O10 C10 1.423(15) . ?
O10 C13 1.425(15) . ?
O68 C79 1.454(16) . ?
O68 C83 1.398(14) . ?
O68 Na0A 2.454(10) 1_455 ?
O55 C63 1.423(16) . ?
O55 C64 1.443(16) . ?
O32 C39 1.453(14) . ?
O1 C1 1.405(15) . ?
O1 C5 1.452(15) . ?
O50 C58 1.429(15) . ?
O56 C63 1.429(15) . ?
O56 C66 1.390(16) . ?
O59 C68 1.429(17) . ?
O9 C12 1.43(2) . ?
O41 C49 1.38(2) . ?
O37 C48 1.443(17) . ?
O14 C18 1.437(16) . ?
O14 Na0A 2.365(13) . ?
O35 C42 1.46(2) . ?
O78 C92 1.419(18) . ?
O57 C71 1.401(19) . ?
O52 C65 1.443(16) . ?
O47 C55 1.46(2) . ?
O27 C36 1.40(2) . ?
O2 C6 1.43(2) . ?
O66 C72 1.34(2) . ?
O19 C24 1.41(3) . ?
O25 C30 1.50(3) . ?
O40 C45 1.425(15) 2_655 ?
O27W Na0A 2.340(14) . ?
O28W Na0A 2.500(15) . ?
O75 C84 1.43(2) . ?
O26W Na0A 2.404(16) . ?
O20W O21W 1.57(7) . ?
O67 C80 1.403(18) . ?
O67 Na0A 2.428(13) 1_455 ?
C33 C34 1.495(17) . ?
C33 C31 1.547(17) . ?
C29 C28 1.495(18) . ?
C29 C30 1.502(17) . ?
C63 C62 1.537(17) . ?
C45 C44 1.518(17) . ?
C45 C46 1.520(17) . ?
C39 C38 1.511(17) . ?
C39 C40 1.516(16) . ?
C15 C14 1.522(17) . ?
C15 C13 1.521(17) . ?
C96 C57 1.517(16) . ?
C96 C58 1.518(17) . ?
C82 C81 1.520(17) . ?
C82 C78 1.509(17) . ?
C94 C93 1.527(18) . ?
C94 C90 1.518(16) . ?
C14 C16 1.516(17) . ?
C54 C53 1.539(17) . ?
C91 C90 1.512(18) . ?
C91 C92 1.521(16) . ?
C95 C93 1.545(17) . ?
C25 C26 1.506(18) . ?
C43 C44 1.503(17) . ?
C38 C37 1.537(17) . ?
C76 C75 1.537(18) . ?
C76 C77 1.535(18) . ?
C22 C21 1.496(16) . ?
C22 C23 1.503(18) . ?
C9 C8 1.516(18) . ?
C9 C10 1.500(17) . ?
C74 C75 1.517(18) . ?
C74 C73 1.529(18) . ?
C66 C67 1.497(19) . ?
C66 C70 1.564(17) . ?
C47 C48 1.526(18) . ?
C47 C46 1.508(17) . ?
C79 C78 1.533(18) . ?
C79 C80 1.506(17) . ?
C85 C86 1.52(2) . ?
C85 C84 1.498(18) . ?
C7 C8 1.504(18) . ?
C81 C83 1.530(18) . ?
C53 C52 1.502(17) . ?
C50 C51 1.541(17) . ?
C50 C49 1.523(18) . ?
C41 C40 1.521(18) . ?
C41 C42 1.529(19) . ?
C21 C20 1.521(17) . ?
C23 C24 1.464(19) . ?
C2 C3 1.534(18) . ?
C2 C1 1.518(17) . ?
C52 C51 1.523(16) . ?
C32 C31 1.522(17) . ?
C62 C61 1.521(19) . ?
C57 C56 1.518(17) . ?
C34 C35 1.534(18) . ?
C59 C58 1.512(17) . ?
C35 C36 1.57(2) . ?
C27 C28 1.525(15) . ?
C27 C26 1.508(18) . ?
C10 C11 1.537(17) . ?
C73 C72 1.49(2) . ?
C16 C17 1.539(17) . ?
C69 C68 1.515(18) . ?
C11 C12 1.48(2) . ?
C89 C88 1.520(18) . ?
C60 C64 1.509(16) . ?
C60 C61 1.494(18) . ?
C88 C87 1.554(18) . ?
C3 C4 1.522(18) . ?
C4 C5 1.513(17) . ?
C87 C86 1.506(17) . ?
C20 C19 1.524(19) . ?
C68 C67 1.54(2) . ?
C56 C55 1.51(2) . ?
C71 C70 1.53(2) . ?
C18 C17 1.484(19) . ?
C65 C64 1.513(17) . ?
C80 Na0A 3.111(16) 1_455 ?
C5 C6 1.477(19) . ?
